data_4065089
loop_
_publ_author_name
'Schuecker, Raffael'
'Zirakzadeh, Afrooz'
'Mereiter, Kurt'
'Spindler, Felix'
'Weissensteiner, Walter'

_publ_section_title
;
 Synthesis, Coordination Behavior, and Structural Features of Chiral
 Amino-, Pyrazolyl-, and Phosphino-Substituted Ferrocenyloxazolines and
 Their Application in Asymmetric Hydrogenations
;
_journal_issue 17
_journal_name_full Organometallics
_journal_page_first 4711
_journal_paper_doi 10.1021/om200557c
_journal_volume 30
_journal_year 2011
_chemical_absolute_configuration rm
_chemical_formula_moiety 'C43 H44 Cl Fe N O P Ru, F6 P'
_chemical_formula_sum 'C43 H44 Cl F6 Fe N O P2 Ru'
_chemical_formula_weight 959.10
_chemical_name_common
;
1473 rasc449 (R~Ru~)-[RuCl(p-cymene)((4S,1'R,R~Fc~)-19)]PF~6~     
;
_chemical_name_systematic
; 
(R~Ru~)-Chloro[(4S,1'R,RFc)-2-(4,5-dihydro-4-phenyloxazol-2-yl-\kN)-
1-[1-(diphenylphosphino)ethyl-\kP]-ferrocene](\n~6~-p-cymene)ruthenium 
hexafluorophosphate
;
_space_group_IT_number 19
_symmetry_cell_setting orthorhombic
_symmetry_space_group_name_Hall 'P 2ac 2ab'
_symmetry_space_group_name_H-M 'P 21 21 21'
_atom_sites_solution_hydrogens geom
_atom_sites_solution_primary direct
_atom_sites_solution_secondary difmap
_audit_creation_method SHELXL-97
_cell_angle_alpha 90.00
_cell_angle_beta 90.00
_cell_angle_gamma 90.00
_cell_formula_units_Z 8
_cell_length_a 11.539(2)
_cell_length_b 12.534(2)
_cell_length_c 54.612(8)
_cell_measurement_reflns_used 8129
_cell_measurement_temperature 100(2)
_cell_measurement_theta_max 26.24
_cell_measurement_theta_min 2.40
_cell_volume 7899(2)
_computing_cell_refinement 'Bruker SMART'
_computing_data_collection 'Bruker SMART'
_computing_data_reduction 'Bruker SAINT'
_computing_molecular_graphics 'Bruker SHELXTL'
_computing_publication_material 'Bruker SHELXTL'
_computing_structure_refinement 'SHELXL-97 (Sheldrick, 2008)'
_computing_structure_solution 'SHELXS-97 (Sheldrick, 2008)'
_diffrn_ambient_temperature 100(2)
_diffrn_measured_fraction_theta_full 0.951
_diffrn_measured_fraction_theta_max 0.951
_diffrn_measurement_device_type 'Bruker Smart APEX CCD'
_diffrn_measurement_method '\f and \w scans'
_diffrn_radiation_monochromator graphite
_diffrn_radiation_source 'fine-focus sealed tube'
_diffrn_radiation_type MoK\a
_diffrn_radiation_wavelength 0.71073
_diffrn_reflns_av_R_equivalents 0.1112
_diffrn_reflns_av_sigmaI/netI 0.0826
_diffrn_reflns_limit_h_max 14
_diffrn_reflns_limit_h_min -14
_diffrn_reflns_limit_k_max 15
_diffrn_reflns_limit_k_min -15
_diffrn_reflns_limit_l_max 69
_diffrn_reflns_limit_l_min -69
_diffrn_reflns_number 93870
_diffrn_reflns_theta_full 26.97
_diffrn_reflns_theta_max 26.97
_diffrn_reflns_theta_min 1.79
_diffrn_standards_decay_% 0
_exptl_absorpt_coefficient_mu 0.963
_exptl_absorpt_correction_T_max 0.95
_exptl_absorpt_correction_T_min 0.71
_exptl_absorpt_correction_type multi-scan
_exptl_absorpt_process_details 'program SADABS'
_exptl_crystal_colour orange
_exptl_crystal_density_diffrn 1.613
_exptl_crystal_density_method 'not measured'
_exptl_crystal_description plate
_exptl_crystal_F_000 3904
_exptl_crystal_size_max 0.45
_exptl_crystal_size_mid 0.22
_exptl_crystal_size_min 0.05
_refine_diff_density_max 1.409
_refine_diff_density_min -2.326
_refine_diff_density_rms 0.266
_refine_ls_abs_structure_details 'Flack H D (1983), Acta Cryst. A39, 876-881'
_refine_ls_abs_structure_Flack 0.15(6)
_refine_ls_extinction_method none
_refine_ls_goodness_of_fit_ref 1.175
_refine_ls_hydrogen_treatment constr
_refine_ls_matrix_type full
_refine_ls_number_parameters 500
_refine_ls_number_reflns 13715
_refine_ls_number_restraints 297
_refine_ls_restrained_S_all 1.170
_refine_ls_R_factor_all 0.1381
_refine_ls_R_factor_gt 0.1288
_refine_ls_shift/su_max 0.001
_refine_ls_shift/su_mean 0.000
_refine_ls_structure_factor_coef Fsqd
_refine_ls_weighting_details 'calc w=1/[\s^2^(Fo^2^)+(0.0001P)^2^+311.2234P] where P=(Fo^2^+2Fc^2^)/3'
_refine_ls_weighting_scheme calc
_refine_ls_wR_factor_gt 0.2681
_refine_ls_wR_factor_ref 0.2726
_reflns_number_gt 12325
_reflns_number_total 13715
_reflns_threshold_expression >2sigma(I)
_cod_data_source_file om200557c_si_002.cif
_cod_data_source_block RuClpc-SRR19
_cod_depositor_comments
;
The following automatic conversions were performed:

'_symmetry_cell_setting' value 'Orthorhombic' changed to
'orthorhombic' according to
/home/saulius/struct/CIF-dictionaries/cif_core.dic dictionary named
'cif_core.dic' version 2.4.1 from 2010-06-29.

Automatic conversion script
Id: cif_fix_values 1715 2011-07-08 13:25:40Z adriana 
;
_cod_original_sg_symbol_H-M 'P2(1)2(1)2(1) '
_cod_database_code 4065089

loop_
_symmetry_equiv_pos_as_xyz
'x, y, z'
'-x+1/2, -y, z+1/2'
'-x, y+1/2, -z+1/2'
'x+1/2, -y+1/2, -z'

loop_
_atom_site_label
_atom_site_type_symbol
_atom_site_fract_x
_atom_site_fract_y
_atom_site_fract_z
_atom_site_U_iso_or_equiv
_atom_site_adp_type
_atom_site_occupancy
_atom_site_symmetry_multiplicity
_atom_site_calc_flag
_atom_site_refinement_flags
Ru1 Ru 0.82594(11) 0.43099(10) 0.18880(2) 0.0143(3) Uani 1 1 d U
Fe1 Fe 0.5476(3) 0.76934(19) 0.16181(5) 0.0234(6) Uani 1 1 d U
Cl1 Cl 0.8932(4) 0.3451(3) 0.15219(7) 0.0213(9) Uani 1 1 d U
P1 P 0.9078(4) 0.5896(3) 0.17099(7) 0.0167(8) Uani 1 1 d U
O1 O 0.5060(11) 0.5087(10) 0.1524(2) 0.025(2) Uiso 1 1 d U
N1 N 0.6724(13) 0.4444(11) 0.1681(2) 0.020(2) Uiso 1 1 d U
C1 C 0.7037(15) 0.7022(12) 0.1707(3) 0.024(3) Uiso 1 1 d DU
C2 C 0.6137(15) 0.6312(12) 0.1764(3) 0.023(3) Uiso 1 1 d DU
C3 C 0.5369(14) 0.6808(12) 0.1942(3) 0.021(3) Uiso 1 1 d DU
H3 H 0.4684 0.6523 0.2013 0.026 Uiso 1 1 calc R
C4 C 0.5880(15) 0.7809(13) 0.1984(3) 0.026(3) Uiso 1 1 d DU
H4 H 0.5595 0.8316 0.2099 0.031 Uiso 1 1 calc R
C5 C 0.6861(16) 0.7974(13) 0.1837(3) 0.029(3) Uiso 1 1 d DU
H5 H 0.7315 0.8605 0.1827 0.035 Uiso 1 1 calc R
C6 C 0.5450(17) 0.8075(14) 0.1255(3) 0.034(3) Uiso 1 1 d DU
H6 H 0.6059 0.7980 0.1140 0.041 Uiso 1 1 calc R
C7 C 0.4557(16) 0.7296(14) 0.1307(3) 0.032(3) Uiso 1 1 d DU
H7 H 0.4463 0.6606 0.1238 0.039 Uiso 1 1 calc R
C8 C 0.3883(17) 0.7787(14) 0.1478(3) 0.036(3) Uiso 1 1 d DU
H8 H 0.3211 0.7469 0.1547 0.044 Uiso 1 1 calc R
C9 C 0.4267(17) 0.8777(14) 0.1542(3) 0.034(3) Uiso 1 1 d DU
H9 H 0.3922 0.9238 0.1659 0.041 Uiso 1 1 calc R
C10 C 0.5284(17) 0.9000(14) 0.1400(3) 0.033(3) Uiso 1 1 d DU
H10 H 0.5745 0.9628 0.1403 0.039 Uiso 1 1 calc R
C11 C 0.8053(15) 0.6769(13) 0.1540(3) 0.024(3) Uiso 1 1 d DU
H11 H 0.7741 0.6340 0.1401 0.029 Uiso 1 1 calc R
C12 C 0.8557(18) 0.7781(13) 0.1433(3) 0.027(4) Uiso 1 1 d DU
H12A H 0.8038 0.8053 0.1305 0.041 Uiso 1 1 calc R
H12B H 0.9318 0.7627 0.1362 0.041 Uiso 1 1 calc R
H12C H 0.8640 0.8318 0.1562 0.041 Uiso 1 1 calc R
C13 C 0.5966(16) 0.5235(13) 0.1659(3) 0.022(2) Uiso 1 1 d DU
C14 C 0.6174(14) 0.3550(12) 0.1546(3) 0.017(2) Uiso 1 1 d DU
H14 H 0.6762 0.3212 0.1436 0.021 Uiso 1 1 calc R
C15 C 0.5229(15) 0.4081(13) 0.1388(3) 0.022(3) Uiso 1 1 d DU
H15A H 0.5501 0.4211 0.1219 0.027 Uiso 1 1 calc R
H15B H 0.4511 0.3649 0.1384 0.027 Uiso 1 1 calc R
C16 C 0.9785(14) 0.6923(12) 0.1905(3) 0.023(3) Uiso 1 1 d DU
C17 C 0.9158(15) 0.7362(12) 0.2100(3) 0.024(3) Uiso 1 1 d DU
H17 H 0.8411 0.7094 0.2140 0.029 Uiso 1 1 calc R
C18 C 0.9645(15) 0.8211(12) 0.2239(3) 0.025(3) Uiso 1 1 d DU
H18 H 0.9226 0.8498 0.2373 0.030 Uiso 1 1 calc R
C19 C 1.0719(16) 0.8624(14) 0.2180(3) 0.029(3) Uiso 1 1 d DU
H19 H 1.1027 0.9217 0.2267 0.035 Uiso 1 1 calc R
C20 C 1.1334(17) 0.8153(14) 0.1992(3) 0.032(3) Uiso 1 1 d DU
H20 H 1.2098 0.8395 0.1959 0.039 Uiso 1 1 calc R
C21 C 1.0871(16) 0.7329(14) 0.1849(3) 0.032(3) Uiso 1 1 d DU
H21 H 1.1297 0.7052 0.1714 0.039 Uiso 1 1 calc R
C22 C 1.0232(14) 0.5568(13) 0.1495(3) 0.026(3) Uiso 1 1 d DU
C23 C 1.0201(15) 0.5681(12) 0.1249(3) 0.029(3) Uiso 1 1 d DU
H23 H 0.9513 0.5945 0.1175 0.035 Uiso 1 1 calc R
C24 C 1.1123(15) 0.5430(13) 0.1102(3) 0.030(3) Uiso 1 1 d DU
H24 H 1.1054 0.5496 0.0929 0.035 Uiso 1 1 calc R
C25 C 1.2126(16) 0.5091(14) 0.1201(3) 0.029(3) Uiso 1 1 d DU
H25 H 1.2777 0.4964 0.1098 0.035 Uiso 1 1 calc R
C26 C 1.2219(16) 0.4923(15) 0.1453(3) 0.030(3) Uiso 1 1 d DU
H26 H 1.2914 0.4647 0.1522 0.036 Uiso 1 1 calc R
C27 C 1.1267(15) 0.5170(14) 0.1604(3) 0.028(3) Uiso 1 1 d DU
H27 H 1.1314 0.5072 0.1776 0.034 Uiso 1 1 calc R
C28 C 0.5696(14) 0.2703(12) 0.1724(3) 0.021(3) Uiso 1 1 d DU
C29 C 0.4823(14) 0.2942(13) 0.1888(3) 0.027(3) Uiso 1 1 d DU
H29 H 0.4514 0.3644 0.1894 0.033 Uiso 1 1 calc R
C30 C 0.4392(16) 0.2159(13) 0.2044(3) 0.032(3) Uiso 1 1 d DU
H30 H 0.3774 0.2306 0.2154 0.039 Uiso 1 1 calc R
C31 C 0.4905(17) 0.1148(14) 0.2033(3) 0.035(3) Uiso 1 1 d DU
H31 H 0.4687 0.0627 0.2151 0.042 Uiso 1 1 calc R
C32 C 0.5698(16) 0.0886(14) 0.1862(3) 0.032(3) Uiso 1 1 d DU
H32 H 0.5955 0.0168 0.1849 0.039 Uiso 1 1 calc R
C33 C 0.6144(16) 0.1655(12) 0.1705(3) 0.029(3) Uiso 1 1 d DU
H33 H 0.6728 0.1482 0.1588 0.034 Uiso 1 1 calc R
C34 C 0.9094(13) 0.2936(11) 0.2086(3) 0.019(2) Uiso 1 1 d DU
C35 C 0.7900(14) 0.2843(12) 0.2117(2) 0.022(3) Uiso 1 1 d DU
H35 H 0.7523 0.2190 0.2079 0.027 Uiso 1 1 calc R
C36 C 0.7243(14) 0.3724(11) 0.2206(3) 0.021(3) Uiso 1 1 d DU
H36 H 0.6426 0.3656 0.2219 0.026 Uiso 1 1 calc R
C37 C 0.7772(14) 0.4703(11) 0.2275(3) 0.022(3) Uiso 1 1 d DU
C38 C 0.8982(13) 0.4832(11) 0.2244(3) 0.019(3) Uiso 1 1 d DU
H38 H 0.9353 0.5485 0.2285 0.022 Uiso 1 1 calc R
C39 C 0.9628(14) 0.3958(11) 0.2149(3) 0.020(3) Uiso 1 1 d DU
H39 H 1.0439 0.4041 0.2126 0.024 Uiso 1 1 calc R
C40 C 0.9856(15) 0.2048(12) 0.1999(3) 0.026(3) Uiso 1 1 d DU
H40 H 1.0365 0.2335 0.1866 0.031 Uiso 1 1 calc R
C41 C 0.9162(16) 0.1100(13) 0.1892(3) 0.027(4) Uiso 1 1 d DU
H41A H 0.9700 0.0560 0.1830 0.040 Uiso 1 1 calc R
H41B H 0.8668 0.1353 0.1758 0.040 Uiso 1 1 calc R
H41C H 0.8677 0.0786 0.2021 0.040 Uiso 1 1 calc R
C42 C 1.0614(16) 0.1648(14) 0.2198(3) 0.025(4) Uiso 1 1 d DU
H42A H 1.1151 0.2213 0.2248 0.038 Uiso 1 1 calc R
H42B H 1.1054 0.1031 0.2139 0.038 Uiso 1 1 calc R
H42C H 1.0137 0.1437 0.2338 0.038 Uiso 1 1 calc R
C43 C 0.7101(12) 0.5540(11) 0.2400(2) 0.011(3) Uiso 1 1 d DU
H43A H 0.7558 0.5830 0.2536 0.017 Uiso 1 1 calc R
H43B H 0.6380 0.5235 0.2464 0.017 Uiso 1 1 calc R
H43C H 0.6920 0.6112 0.2284 0.017 Uiso 1 1 calc R
Ru1' Ru 0.15071(12) 0.05691(10) 0.03674(2) 0.0154(3) Uani 1 1 d U
Fe1' Fe -0.2705(2) 0.10387(18) 0.08743(4) 0.0168(5) Uani 1 1 d U
Cl1' Cl 0.0716(4) 0.1982(4) 0.01223(7) 0.0247(9) Uani 1 1 d U
P1' P 0.1174(4) 0.1811(3) 0.06878(8) 0.0189(9) Uani 1 1 d U
O1' O -0.2158(12) -0.0249(10) 0.0364(2) 0.031(2) Uiso 1 1 d U
N1' N -0.0244(13) 0.0015(11) 0.0335(3) 0.020(2) Uiso 1 1 d U
C1' C -0.0967(13) 0.1296(11) 0.0849(3) 0.016(2) Uiso 1 1 d DU
C2' C -0.1316(14) 0.0370(12) 0.0729(3) 0.021(2) Uiso 1 1 d DU
C3' C -0.1856(14) -0.0333(12) 0.0910(3) 0.020(3) Uiso 1 1 d DU
H3' H -0.2197 -0.1012 0.0881 0.025 Uiso 1 1 calc R
C4' C -0.1764(16) 0.0205(12) 0.1133(3) 0.021(3) Uiso 1 1 d DU
H4' H -0.2011 -0.0070 0.1286 0.025 Uiso 1 1 calc R
C5' C -0.1251(15) 0.1215(12) 0.1097(3) 0.020(3) Uiso 1 1 d DU
H5' H -0.1122 0.1742 0.1219 0.023 Uiso 1 1 calc R
C6' C -0.3599(17) 0.2013(14) 0.0654(3) 0.037(3) Uiso 1 1 d DU
H6' H -0.3265 0.2393 0.0521 0.045 Uiso 1 1 calc R
C7' C -0.4076(16) 0.0938(14) 0.0637(3) 0.035(3) Uiso 1 1 d DU
H7' H -0.4134 0.0487 0.0498 0.042 Uiso 1 1 calc R
C8' C -0.4419(15) 0.0746(14) 0.0874(3) 0.031(3) Uiso 1 1 d DU
H8' H -0.4785 0.0101 0.0922 0.037 Uiso 1 1 calc R
C9' C -0.4191(18) 0.1554(14) 0.1033(3) 0.034(3) Uiso 1 1 d DU
H9' H -0.4333 0.1551 0.1204 0.041 Uiso 1 1 calc R
C10' C -0.3700(17) 0.2410(14) 0.0894(3) 0.034(3) Uiso 1 1 d DU
H10' H -0.3488 0.3097 0.0952 0.041 Uiso 1 1 calc R
C11' C -0.0334(14) 0.2224(12) 0.0726(3) 0.017(3) Uiso 1 1 d DU
H11' H -0.0678 0.2333 0.0560 0.020 Uiso 1 1 calc R
C12' C -0.0501(15) 0.3250(12) 0.0874(3) 0.018(3) Uiso 1 1 d DU
H12D H -0.1316 0.3317 0.0921 0.027 Uiso 1 1 calc R
H12E H -0.0277 0.3865 0.0773 0.027 Uiso 1 1 calc R
H12F H -0.0015 0.3225 0.1021 0.027 Uiso 1 1 calc R
C13' C -0.1137(16) 0.0053(13) 0.0469(3) 0.021(2) Uiso 1 1 d DU
C14' C -0.0560(14) -0.0426(12) 0.0091(3) 0.023(3) Uiso 1 1 d DU
H14' H -0.0204 0.0008 -0.0043 0.027 Uiso 1 1 calc R
C15' C -0.1893(15) -0.0253(15) 0.0100(3) 0.029(3) Uiso 1 1 d DU
H15C H -0.2111 0.0434 0.0023 0.035 Uiso 1 1 calc R
H15D H -0.2307 -0.0839 0.0016 0.035 Uiso 1 1 calc R
C16' C 0.1543(15) 0.1445(12) 0.1003(3) 0.028(3) Uiso 1 1 d DU
C17' C 0.1318(13) 0.0399(12) 0.1080(3) 0.026(3) Uiso 1 1 d DU
H17' H 0.1011 -0.0104 0.0968 0.031 Uiso 1 1 calc R
C18' C 0.1542(16) 0.0086(13) 0.1323(3) 0.031(3) Uiso 1 1 d DU
H18' H 0.1416 -0.0632 0.1372 0.037 Uiso 1 1 calc R
C19' C 0.1943(16) 0.0823(13) 0.1490(3) 0.032(3) Uiso 1 1 d DU
H19' H 0.2055 0.0625 0.1656 0.039 Uiso 1 1 calc R
C20' C 0.2180(18) 0.1851(14) 0.1414(3) 0.032(3) Uiso 1 1 d DU
H20' H 0.2505 0.2346 0.1527 0.038 Uiso 1 1 calc R
C21' C 0.1946(17) 0.2176(14) 0.1173(3) 0.031(3) Uiso 1 1 d DU
H21' H 0.2065 0.2898 0.1126 0.037 Uiso 1 1 calc R
C22' C 0.2046(13) 0.3015(11) 0.0632(2) 0.017(3) Uiso 1 1 d DU
C23' C 0.1642(15) 0.3897(11) 0.0517(2) 0.019(3) Uiso 1 1 d DU
H23' H 0.0862 0.3909 0.0461 0.023 Uiso 1 1 calc R
C24' C 0.2333(14) 0.4780(12) 0.0478(3) 0.021(3) Uiso 1 1 d DU
H24' H 0.2020 0.5386 0.0397 0.025 Uiso 1 1 calc R
C25' C 0.3444(15) 0.4794(12) 0.0553(3) 0.022(3) Uiso 1 1 d DU
H25' H 0.3901 0.5415 0.0528 0.026 Uiso 1 1 calc R
C26' C 0.3936(15) 0.3894(12) 0.0668(3) 0.021(3) Uiso 1 1 d DU
H26' H 0.4727 0.3894 0.0716 0.025 Uiso 1 1 calc R
C27' C 0.3227(13) 0.2992(11) 0.0710(3) 0.017(3) Uiso 1 1 d DU
H27' H 0.3532 0.2379 0.0790 0.021 Uiso 1 1 calc R
C28' C -0.0250(14) -0.1619(12) 0.0061(3) 0.022(3) Uiso 1 1 d DU
C29' C -0.0536(13) -0.2363(12) 0.0239(3) 0.024(3) Uiso 1 1 d DU
H29' H -0.0909 -0.2131 0.0385 0.029 Uiso 1 1 calc R
C30' C -0.0289(15) -0.3445(13) 0.0208(3) 0.027(3) Uiso 1 1 d DU
H30' H -0.0508 -0.3964 0.0326 0.033 Uiso 1 1 calc R
C31' C 0.0305(17) -0.3722(13) -0.0008(3) 0.027(3) Uiso 1 1 d DU
H31' H 0.0568 -0.4436 -0.0027 0.033 Uiso 1 1 calc R
C32' C 0.0516(16) -0.3022(12) -0.0189(3) 0.022(3) Uiso 1 1 d DU
H32' H 0.0834 -0.3265 -0.0339 0.026 Uiso 1 1 calc R
C33' C 0.0274(15) -0.1949(12) -0.0158(3) 0.019(3) Uiso 1 1 d DU
H33' H 0.0459 -0.1447 -0.0282 0.023 Uiso 1 1 calc R
C34' C 0.2580(13) -0.0744(11) 0.0523(2) 0.019(2) Uiso 1 1 d DU
C35' C 0.3166(12) 0.0233(11) 0.0543(3) 0.019(3) Uiso 1 1 d DU
H35' H 0.3436 0.0466 0.0698 0.023 Uiso 1 1 calc R
C36' C 0.3360(14) 0.0876(11) 0.0332(2) 0.021(3) Uiso 1 1 d DU
H36' H 0.3748 0.1541 0.0350 0.026 Uiso 1 1 calc R
C37' C 0.2982(13) 0.0541(11) 0.0096(2) 0.016(2) Uiso 1 1 d DU
C38' C 0.2341(14) -0.0419(11) 0.0067(2) 0.014(2) Uiso 1 1 d DU
H38' H 0.2023 -0.0624 -0.0086 0.016 Uiso 1 1 calc R
C39' C 0.2203(14) -0.1051(11) 0.0279(2) 0.014(2) Uiso 1 1 d DU
H39' H 0.1838 -0.1725 0.0261 0.017 Uiso 1 1 calc R
C40' C 0.2538(14) -0.1517(12) 0.0729(3) 0.020(3) Uiso 1 1 d DU
H40' H 0.2673 -0.1110 0.0884 0.024 Uiso 1 1 calc R
C41' C 0.1373(14) -0.2100(12) 0.0755(3) 0.019(3) Uiso 1 1 d DU
H41D H 0.0739 -0.1582 0.0745 0.028 Uiso 1 1 calc R
H41E H 0.1344 -0.2468 0.0913 0.028 Uiso 1 1 calc R
H41F H 0.1294 -0.2623 0.0622 0.028 Uiso 1 1 calc R
C42' C 0.3478(17) -0.2316(14) 0.0706(3) 0.033(4) Uiso 1 1 d DU
H42D H 0.3441 -0.2650 0.0544 0.050 Uiso 1 1 calc R
H42E H 0.3385 -0.2863 0.0833 0.050 Uiso 1 1 calc R
H42F H 0.4230 -0.1962 0.0727 0.050 Uiso 1 1 calc R
C43' C 0.3218(16) 0.1231(12) -0.0114(3) 0.022(3) Uiso 1 1 d DU
H43D H 0.4048 0.1212 -0.0152 0.034 Uiso 1 1 calc R
H43E H 0.2988 0.1964 -0.0075 0.034 Uiso 1 1 calc R
H43F H 0.2777 0.0979 -0.0256 0.034 Uiso 1 1 calc R
P3 P 0.2975(5) 0.4997(5) 0.23830(10) 0.0384(12) Uani 1 1 d U
F1 F 0.4250(12) 0.4543(11) 0.2396(2) 0.051(3) Uiso 1 1 d U
F2 F 0.1721(13) 0.5428(11) 0.2364(2) 0.055(3) Uiso 1 1 d U
F3 F 0.3412(12) 0.6168(10) 0.2419(2) 0.045(3) Uiso 1 1 d U
F4 F 0.2505(13) 0.3774(11) 0.2335(3) 0.054(3) Uiso 1 1 d U
F5 F 0.2872(13) 0.4812(11) 0.2665(3) 0.057(3) Uiso 1 1 d U
F6 F 0.3137(13) 0.5110(11) 0.2094(2) 0.054(3) Uiso 1 1 d U
P4 P 0.7164(4) 0.5924(4) 0.07574(8) 0.0242(10) Uani 1 1 d U
F7 F 0.7588(12) 0.6866(10) 0.0931(2) 0.043(3) Uiso 1 1 d U
F8 F 0.6692(13) 0.4989(10) 0.0583(2) 0.054(3) Uiso 1 1 d U
F9 F 0.7099(11) 0.5133(9) 0.0989(2) 0.041(3) Uiso 1 1 d U
F10 F 0.7263(12) 0.6679(10) 0.0524(2) 0.045(3) Uiso 1 1 d U
F11 F 0.5848(11) 0.6249(9) 0.0794(2) 0.038(3) Uiso 1 1 d U
F12 F 0.8472(11) 0.5557(9) 0.07173(19) 0.037(2) Uiso 1 1 d U

loop_
_atom_site_aniso_label
_atom_site_aniso_U_11
_atom_site_aniso_U_22
_atom_site_aniso_U_33
_atom_site_aniso_U_23
_atom_site_aniso_U_13
_atom_site_aniso_U_12
Ru1 0.0137(7) 0.0140(5) 0.0151(5) -0.0007(5) -0.0014(5) -0.0028(5)
Fe1 0.0296(16) 0.0147(11) 0.0260(13) 0.0005(10) -0.0014(12) 0.0019(11)
Cl1 0.034(3) 0.0151(15) 0.0151(16) -0.0043(12) -0.0026(16) 0.0003(17)
P1 0.023(3) 0.0110(13) 0.0161(19) 0.0008(12) -0.0026(17) -0.0012(15)
Ru1' 0.0099(7) 0.0173(6) 0.0192(6) -0.0050(5) -0.0013(5) -0.0051(5)
Fe1' 0.0194(14) 0.0151(11) 0.0158(11) -0.0016(9) 0.0002(10) 0.0003(10)
Cl1' 0.032(3) 0.029(2) 0.0132(14) -0.0017(13) -0.0008(16) 0.0041(18)
P1' 0.024(3) 0.020(2) 0.0133(14) -0.0026(12) -0.0030(17) -0.0025(18)
P3 0.037(3) 0.044(3) 0.034(2) -0.001(2) -0.002(2) -0.007(2)
P4 0.027(2) 0.025(2) 0.0210(19) 0.0022(16) -0.0006(18) -0.0081(18)

loop_
_atom_type_symbol
_atom_type_description
_atom_type_scat_dispersion_real
_atom_type_scat_dispersion_imag
_atom_type_scat_source
C C 0.0033 0.0016 'International Tables Vol C Tables 4.2.6.8 and 6.1.1.4'
H H 0.0000 0.0000 'International Tables Vol C Tables 4.2.6.8 and 6.1.1.4'
N N 0.0061 0.0033 'International Tables Vol C Tables 4.2.6.8 and 6.1.1.4'
O O 0.0106 0.0060 'International Tables Vol C Tables 4.2.6.8 and 6.1.1.4'
F F 0.0171 0.0103 'International Tables Vol C Tables 4.2.6.8 and 6.1.1.4'
P P 0.1023 0.0942 'International Tables Vol C Tables 4.2.6.8 and 6.1.1.4'
Cl Cl 0.1484 0.1585 'International Tables Vol C Tables 4.2.6.8 and 6.1.1.4'
Fe Fe 0.3463 0.8444 'International Tables Vol C Tables 4.2.6.8 and 6.1.1.4'
Ru Ru -1.2594 0.8363 'International Tables Vol C Tables 4.2.6.8 and 6.1.1.4'

loop_
_geom_angle_atom_site_label_1
_geom_angle_atom_site_label_2
_geom_angle_atom_site_label_3
_geom_angle
N1 Ru1 C39 168.2(6)
N1 Ru1 C38 139.8(5)
C39 Ru1 C38 37.8(5)
N1 Ru1 C36 90.1(6)
C39 Ru1 C36 78.7(6)
C38 Ru1 C36 67.1(5)
N1 Ru1 C37 106.1(6)
C39 Ru1 C37 66.9(5)
C38 Ru1 C37 37.1(5)
C36 Ru1 C37 37.1(5)
N1 Ru1 C34 132.7(5)
C39 Ru1 C34 38.6(5)
C38 Ru1 C34 69.1(5)
C36 Ru1 C34 66.3(5)
C37 Ru1 C34 79.8(5)
N1 Ru1 C35 102.0(5)
C39 Ru1 C35 66.7(5)
C38 Ru1 C35 79.9(5)
C36 Ru1 C35 37.1(5)
C37 Ru1 C35 67.1(5)
C34 Ru1 C35 36.0(5)
N1 Ru1 Cl1 82.0(4)
C39 Ru1 Cl1 102.7(4)
C38 Ru1 Cl1 137.9(4)
C36 Ru1 Cl1 132.4(4)
C37 Ru1 Cl1 164.8(4)
C34 Ru1 Cl1 85.3(4)
C35 Ru1 Cl1 98.9(4)
N1 Ru1 P1 92.7(4)
C39 Ru1 P1 98.5(4)
C38 Ru1 P1 87.9(4)
C36 Ru1 P1 142.8(4)
C37 Ru1 P1 107.3(4)
C34 Ru1 P1 131.2(4)
C35 Ru1 P1 165.2(4)
Cl1 Ru1 P1 84.66(15)
C9 Fe1 C8 40.0(7)
C9 Fe1 C5 123.9(7)
C8 Fe1 C5 160.5(7)
C9 Fe1 C10 41.7(6)
C8 Fe1 C10 68.2(7)
C5 Fe1 C10 106.9(7)
C9 Fe1 C6 68.0(7)
C8 Fe1 C6 66.5(7)
C5 Fe1 C6 123.0(7)
C10 Fe1 C6 40.7(6)
C9 Fe1 C1 161.2(7)
C8 Fe1 C1 157.9(7)
C5 Fe1 C1 40.3(6)
C10 Fe1 C1 124.4(7)
C6 Fe1 C1 109.9(7)
C9 Fe1 C2 156.5(7)
C8 Fe1 C2 122.7(7)
C5 Fe1 C2 67.9(6)
C10 Fe1 C2 161.0(7)
C6 Fe1 C2 125.5(7)
C1 Fe1 C2 40.0(6)
C9 Fe1 C4 108.3(7)
C8 Fe1 C4 125.2(7)
C5 Fe1 C4 40.2(6)
C10 Fe1 C4 122.4(7)
C6 Fe1 C4 158.6(7)
C1 Fe1 C4 66.3(6)
C2 Fe1 C4 66.3(6)
C9 Fe1 C7 68.4(7)
C8 Fe1 C7 39.2(6)
C5 Fe1 C7 158.8(7)
C10 Fe1 C7 69.9(7)
C6 Fe1 C7 41.3(6)
C1 Fe1 C7 123.3(7)
C2 Fe1 C7 107.9(7)
C4 Fe1 C7 159.0(7)
C9 Fe1 C3 119.8(7)
C8 Fe1 C3 107.5(7)
C5 Fe1 C3 68.9(6)
C10 Fe1 C3 156.1(7)
C6 Fe1 C3 161.0(7)
C1 Fe1 C3 68.4(6)
C2 Fe1 C3 41.1(5)
C4 Fe1 C3 39.6(5)
C7 Fe1 C3 122.6(7)
C22 P1 C11 106.1(7)
C22 P1 C16 101.8(7)
C11 P1 C16 99.0(7)
C22 P1 Ru1 111.2(6)
C11 P1 Ru1 116.0(6)
C16 P1 Ru1 120.8(5)
C13 O1 C15 107.6(13)
C13 N1 C14 103.8(13)
C13 N1 Ru1 131.4(11)
C14 N1 Ru1 124.4(10)
C2 C1 C5 108.7(14)
C2 C1 C11 124.9(14)
C5 C1 C11 126.4(15)
C2 C1 Fe1 70.2(8)
C5 C1 Fe1 69.1(10)
C11 C1 Fe1 128.5(11)
C1 C2 C3 109.1(13)
C1 C2 C13 126.4(15)
C3 C2 C13 124.5(15)
C1 C2 Fe1 69.8(8)
C3 C2 Fe1 70.9(8)
C13 C2 Fe1 124.8(11)
C4 C3 C2 103.6(13)
C4 C3 Fe1 68.9(9)
C2 C3 Fe1 68.0(8)
C4 C3 H3 128.2
C2 C3 H3 128.2
Fe1 C3 H3 126.4
C5 C4 C3 112.2(14)
C5 C4 Fe1 68.8(10)
C3 C4 Fe1 71.5(9)
C5 C4 H4 123.9
C3 C4 H4 123.9
Fe1 C4 H4 127.5
C1 C5 C4 106.3(14)
C1 C5 Fe1 70.6(10)
C4 C5 Fe1 71.1(10)
C1 C5 H5 126.9
C4 C5 H5 126.9
Fe1 C5 H5 123.1
C10 C6 C7 110.3(15)
C10 C6 Fe1 69.5(10)
C7 C6 Fe1 70.2(9)
C10 C6 H6 124.9
C7 C6 H6 124.9
Fe1 C6 H6 127.0
C8 C7 C6 103.7(15)
C8 C7 Fe1 67.6(10)
C6 C7 Fe1 68.5(9)
C8 C7 H7 128.2
C6 C7 H7 128.2
Fe1 C7 H7 127.3
C9 C8 C7 113.6(17)
C9 C8 Fe1 69.9(11)
C7 C8 Fe1 73.2(10)
C9 C8 H8 123.2
C7 C8 H8 123.2
Fe1 C8 H8 125.3
C8 C9 C10 107.8(15)
C8 C9 Fe1 70.1(11)
C10 C9 Fe1 70.9(11)
C8 C9 H9 126.1
C10 C9 H9 126.1
Fe1 C9 H9 124.6
C6 C10 C9 104.7(15)
C6 C10 Fe1 69.8(10)
C9 C10 Fe1 67.5(10)
C6 C10 H10 127.7
C9 C10 H10 127.7
Fe1 C10 H10 126.6
C12 C11 C1 110.8(14)
C12 C11 P1 116.3(13)
C1 C11 P1 108.4(11)
C12 C11 H11 107.0
C1 C11 H11 107.0
P1 C11 H11 107.0
C11 C12 H12A 109.5
C11 C12 H12B 109.5
H12A C12 H12B 109.5
C11 C12 H12C 109.5
H12A C12 H12C 109.5
H12B C12 H12C 109.5
O1 C13 N1 118.5(14)
O1 C13 C2 117.4(15)
N1 C13 C2 124.0(15)
N1 C14 C28 111.1(12)
N1 C14 C15 104.7(12)
C28 C14 C15 113.4(13)
N1 C14 H14 109.2
C28 C14 H14 109.2
C15 C14 H14 109.2
O1 C15 C14 100.5(12)
O1 C15 H15A 111.7
C14 C15 H15A 111.7
O1 C15 H15B 111.7
C14 C15 H15B 111.7
H15A C15 H15B 109.4
C21 C16 C17 119.4(15)
C21 C16 P1 121.6(12)
C17 C16 P1 118.7(12)
C16 C17 C18 119.6(15)
C16 C17 H17 120.2
C18 C17 H17 120.2
C19 C18 C17 120.9(15)
C19 C18 H18 119.5
C17 C18 H18 119.5
C18 C19 C20 118.2(16)
C18 C19 H19 120.9
C20 C19 H19 120.9
C19 C20 C21 122.3(17)
C19 C20 H20 118.9
C21 C20 H20 118.9
C16 C21 C20 119.4(16)
C16 C21 H21 120.3
C20 C21 H21 120.3
C23 C22 C27 118.3(15)
C23 C22 P1 126.7(13)
C27 C22 P1 115.0(11)
C22 C23 C24 122.6(16)
C22 C23 H23 118.7
C24 C23 H23 118.7
C25 C24 C23 120.3(16)
C25 C24 H24 119.9
C23 C24 H24 119.9
C24 C25 C26 120.6(16)
C24 C25 H25 119.7
C26 C25 H25 119.7
C25 C26 C27 118.9(16)
C25 C26 H26 120.5
C27 C26 H26 120.5
C26 C27 C22 119.1(15)
C26 C27 H27 120.5
C22 C27 H27 120.5
C29 C28 C33 121.0(14)
C29 C28 C14 121.3(13)
C33 C28 C14 117.6(13)
C28 C29 C30 120.4(15)
C28 C29 H29 119.8
C30 C29 H29 119.8
C29 C30 C31 117.5(16)
C29 C30 H30 121.2
C31 C30 H30 121.2
C32 C31 C30 122.4(17)
C32 C31 H31 118.8
C30 C31 H31 118.8
C31 C32 C33 120.8(16)
C31 C32 H32 119.6
C33 C32 H32 119.6
C32 C33 C28 117.5(15)
C32 C33 H33 121.2
C28 C33 H33 121.2
C35 C34 C39 117.4(13)
C35 C34 C40 123.9(13)
C39 C34 C40 118.6(13)
C35 C34 Ru1 72.5(8)
C39 C34 Ru1 67.9(8)
C40 C34 Ru1 132.0(10)
C34 C35 C36 120.2(14)
C34 C35 Ru1 71.5(8)
C36 C35 Ru1 69.9(7)
C34 C35 H35 119.9
C36 C35 H35 119.9
Ru1 C35 H35 131.6
C37 C36 C35 122.1(14)
C37 C36 Ru1 72.3(9)
C35 C36 Ru1 73.1(8)
C37 C36 H36 118.9
C35 C36 H36 118.9
Ru1 C36 H36 127.9
C38 C37 C36 119.3(13)
C38 C37 C43 119.6(13)
C36 C37 C43 120.9(13)
C38 C37 Ru1 70.3(9)
C36 C37 Ru1 70.5(8)
C43 C37 Ru1 136.6(11)
C37 C38 C39 118.2(13)
C37 C38 Ru1 72.6(9)
C39 C38 Ru1 69.6(9)
C37 C38 H38 120.9
C39 C38 H38 120.9
Ru1 C38 H38 129.1
C38 C39 C34 122.6(13)
C38 C39 Ru1 72.6(9)
C34 C39 Ru1 73.5(8)
C38 C39 H39 118.7
C34 C39 H39 118.7
Ru1 C39 H39 127.4
C42 C40 C34 111.5(13)
C42 C40 C41 108.8(13)
C34 C40 C41 112.8(13)
C42 C40 H40 107.9
C34 C40 H40 107.9
C41 C40 H40 107.9
C40 C41 H41A 109.5
C40 C41 H41B 109.5
H41A C41 H41B 109.5
C40 C41 H41C 109.5
H41A C41 H41C 109.5
H41B C41 H41C 109.5
C40 C42 H42A 109.5
C40 C42 H42B 109.5
H42A C42 H42B 109.5
C40 C42 H42C 109.5
H42A C42 H42C 109.5
H42B C42 H42C 109.5
C37 C43 H43A 109.5
C37 C43 H43B 109.5
H43A C43 H43B 109.5
C37 C43 H43C 109.5
H43A C43 H43C 109.5
H43B C43 H43C 109.5
N1' Ru1' C36' 166.9(5)
N1' Ru1' C35' 143.2(5)
C36' Ru1' C35' 38.0(5)
N1' Ru1' C34' 108.4(5)
C36' Ru1' C34' 67.6(5)
C35' Ru1' C34' 37.1(5)
N1' Ru1' C39' 91.5(5)
C36' Ru1' C39' 77.8(5)
C35' Ru1' C39' 66.7(5)
C34' Ru1' C39' 38.0(4)
N1' Ru1' C37' 130.7(5)
C36' Ru1' C37' 37.4(5)
C35' Ru1' C37' 67.9(5)
C34' Ru1' C37' 79.6(5)
C39' Ru1' C37' 64.8(5)
N1' Ru1' C38' 99.4(5)
C36' Ru1' C38' 67.5(5)
C35' Ru1' C38' 80.8(5)
C34' Ru1' C38' 68.7(5)
C39' Ru1' C38' 36.5(4)
C37' Ru1' C38' 36.6(5)
N1' Ru1' P1' 96.9(4)
C36' Ru1' P1' 96.2(4)
C35' Ru1' P1' 86.8(4)
C34' Ru1' P1' 107.0(4)
C39' Ru1' P1' 144.3(3)
C37' Ru1' P1' 128.0(4)
C38' Ru1' P1' 163.6(4)
N1' Ru1' Cl1' 80.5(4)
C36' Ru1' Cl1' 101.2(4)
C35' Ru1' Cl1' 136.1(4)
C34' Ru1' Cl1' 165.7(4)
C39' Ru1' Cl1' 133.4(3)
C37' Ru1' Cl1' 86.1(4)
C38' Ru1' Cl1' 99.3(4)
P1' Ru1' Cl1' 82.28(15)
C2' Fe1' C3' 43.3(5)
C2' Fe1' C6' 115.8(7)
C3' Fe1' C6' 147.1(7)
C2' Fe1' C8' 136.0(7)
C3' Fe1' C8' 109.1(7)
C6' Fe1' C8' 66.7(7)
C2' Fe1' C9' 173.5(7)
C3' Fe1' C9' 130.6(7)
C6' Fe1' C9' 68.1(7)
C8' Fe1' C9' 39.4(6)
C2' Fe1' C1' 40.6(5)
C3' Fe1' C1' 70.0(6)
C6' Fe1' C1' 111.8(7)
C8' Fe1' C1' 175.8(6)
C9' Fe1' C1' 144.3(7)
C2' Fe1' C7' 110.3(7)
C3' Fe1' C7' 112.9(7)
C6' Fe1' C7' 42.2(7)
C8' Fe1' C7' 39.5(6)
C9' Fe1' C7' 68.7(7)
C1' Fe1' C7' 136.7(7)
C2' Fe1' C4' 68.4(6)
C3' Fe1' C4' 40.2(5)
C6' Fe1' C4' 172.4(7)
C8' Fe1' C4' 115.2(7)
C9' Fe1' C4' 108.4(7)
C1' Fe1' C4' 66.9(6)
C7' Fe1' C4' 143.8(7)
C2' Fe1' C10' 145.5(7)
C3' Fe1' C10' 170.5(7)
C6' Fe1' C10' 40.5(6)
C8' Fe1' C10' 66.8(7)
C9' Fe1' C10' 40.8(6)
C1' Fe1' C10' 114.7(7)
C7' Fe1' C10' 69.9(7)
C4' Fe1' C10' 132.6(7)
C2' Fe1' C5' 68.0(6)
C3' Fe1' C5' 68.8(6)
C6' Fe1' C5' 134.5(7)
C8' Fe1' C5' 144.3(6)
C9' Fe1' C5' 113.5(7)
C1' Fe1' C5' 39.6(5)
C7' Fe1' C5' 175.8(7)
C4' Fe1' C5' 39.8(5)
C10' Fe1' C5' 109.2(7)
C11' P1' C16' 100.7(7)
C11' P1' C22' 107.9(7)
C16' P1' C22' 103.5(7)
C11' P1' Ru1' 115.1(5)
C16' P1' Ru1' 119.4(5)
C22' P1' Ru1' 109.1(5)
C13' O1' C15' 103.6(13)
C13' N1' C14' 109.4(14)
C13' N1' Ru1' 135.0(12)
C14' N1' Ru1' 115.2(10)
C2' C1' C5' 109.1(13)
C2' C1' C11' 124.4(13)
C5' C1' C11' 126.4(13)
C2' C1' Fe1' 67.3(8)
C5' C1' Fe1' 72.1(9)
C11' C1' Fe1' 128.3(11)
C1' C2' C3' 108.0(12)
C1' C2' C13' 129.1(14)
C3' C2' C13' 122.8(13)
C1' C2' Fe1' 72.1(8)
C3' C2' Fe1' 68.9(8)
C13' C2' Fe1' 127.5(11)
C4' C3' C2' 105.3(12)
C4' C3' Fe1' 72.8(9)
C2' C3' Fe1' 67.9(8)
C4' C3' H3' 127.3
C2' C3' H3' 127.3
Fe1' C3' H3' 123.7
C3' C4' C5' 110.2(13)
C3' C4' Fe1' 66.9(8)
C5' C4' Fe1' 70.9(9)
C3' C4' H4' 124.9
C5' C4' H4' 124.9
Fe1' C4' H4' 128.9
C1' C5' C4' 107.3(13)
C1' C5' Fe1' 68.3(9)
C4' C5' Fe1' 69.4(9)
C1' C5' H5' 126.4
C4' C5' H5' 126.4
Fe1' C5' H5' 127.5
C10' C6' C7' 110.7(15)
C10' C6' Fe1' 72.4(11)
C7' C6' Fe1' 70.6(9)
C10' C6' H6' 124.6
C7' C6' H6' 124.6
Fe1' C6' H6' 123.9
C8' C7' C6' 102.2(15)
C8' C7' Fe1' 68.8(10)
C6' C7' Fe1' 67.2(9)
C8' C7' H7' 128.9
C6' C7' H7' 128.9
Fe1' C7' H7' 126.7
C9' C8' C7' 114.5(16)
C9' C8' Fe1' 70.9(11)
C7' C8' Fe1' 71.7(10)
C9' C8' H8' 122.7
C7' C8' H8' 122.7
Fe1' C8' H8' 126.3
C8' C9' C10' 107.3(15)
C8' C9' Fe1' 69.7(10)
C10' C9' Fe1' 71.2(11)
C8' C9' H9' 126.4
C10' C9' H9' 126.4
Fe1' C9' H9' 124.4
C6' C10' C9' 105.2(15)
C6' C10' Fe1' 67.2(10)
C9' C10' Fe1' 68.0(11)
C6' C10' H10' 127.4
C9' C10' H10' 127.4
Fe1' C10' H10' 128.9
C12' C11' C1' 110.3(12)
C12' C11' P1' 114.7(11)
C1' C11' P1' 106.8(10)
C12' C11' H11' 108.3
C1' C11' H11' 108.3
P1' C11' H11' 108.3
C11' C12' H12D 109.5
C11' C12' H12E 109.5
H12D C12' H12E 109.5
C11' C12' H12F 109.5
H12D C12' H12F 109.5
H12E C12' H12F 109.5
N1' C13' O1' 116.6(14)
N1' C13' C2' 132.5(16)
O1' C13' C2' 110.9(14)
N1' C14' C28' 113.4(13)
N1' C14' C15' 99.3(12)
C28' C14' C15' 111.5(13)
N1' C14' H14' 110.7
C28' C14' H14' 110.7
C15' C14' H14' 110.7
O1' C15' C14' 103.7(13)
O1' C15' H15C 111.0
C14' C15' H15C 111.0
O1' C15' H15D 111.0
C14' C15' H15D 111.0
H15C C15' H15D 109.0
C21' C16' C17' 118.5(15)
C21' C16' P1' 122.9(12)
C17' C16' P1' 118.4(12)
C16' C17' C18' 120.9(15)
C16' C17' H17' 119.6
C18' C17' H17' 119.6
C19' C18' C17' 119.8(15)
C19' C18' H18' 120.1
C17' C18' H18' 120.1
C18' C19' C20' 119.6(16)
C18' C19' H19' 120.2
C20' C19' H19' 120.2
C19' C20' C21' 120.9(16)
C19' C20' H20' 119.6
C21' C20' H20' 119.6
C16' C21' C20' 120.1(15)
C16' C21' H21' 119.9
C20' C21' H21' 119.9
C23' C22' C27' 118.9(14)
C23' C22' P1' 123.9(12)
C27' C22' P1' 117.1(10)
C22' C23' C24' 121.8(15)
C22' C23' H23' 119.1
C24' C23' H23' 119.1
C25' C24' C23' 120.9(14)
C25' C24' H24' 119.6
C23' C24' H24' 119.6
C24' C25' C26' 120.6(15)
C24' C25' H25' 119.7
C26' C25' H25' 119.7
C25' C26' C27' 118.7(15)
C25' C26' H26' 120.7
C27' C26' H26' 120.7
C26' C27' C22' 119.1(13)
C26' C27' H27' 120.4
C22' C27' H27' 120.4
C29' C28' C33' 120.1(14)
C29' C28' C14' 121.4(13)
C33' C28' C14' 118.5(13)
C28' C29' C30' 121.3(15)
C28' C29' H29' 119.3
C30' C29' H29' 119.3
C29' C30' C31' 116.1(15)
C29' C30' H30' 121.9
C31' C30' H30' 121.9
C32' C31' C30' 122.9(16)
C32' C31' H31' 118.5
C30' C31' H31' 118.5
C31' C32' C33' 120.4(15)
C31' C32' H32' 119.8
C33' C32' H32' 119.8
C32' C33' C28' 118.7(14)
C32' C33' H33' 120.6
C28' C33' H33' 120.6
C35' C34' C39' 116.5(12)
C35' C34' C40' 121.7(12)
C39' C34' C40' 120.8(12)
C35' C34' Ru1' 69.7(7)
C39' C34' Ru1' 71.3(8)
C40' C34' Ru1' 138.8(11)
C34' C35' C36' 120.6(13)
C34' C35' Ru1' 73.2(7)
C36' C35' Ru1' 70.9(8)
C34' C35' H35' 119.7
C36' C35' H35' 119.7
Ru1' C35' H35' 128.3
C35' C36' C37' 121.1(13)
C35' C36' Ru1' 71.0(8)
C37' C36' Ru1' 74.2(9)
C35' C36' H36' 119.5
C37' C36' H36' 119.5
Ru1' C36' H36' 127.5
C38' C37' C36' 120.6(12)
C38' C37' C43' 120.7(12)
C36' C37' C43' 118.6(13)
C38' C37' Ru1' 72.1(8)
C36' C37' Ru1' 68.4(8)
C43' C37' Ru1' 130.3(12)
C39' C38' C37' 116.3(12)
C39' C38' Ru1' 70.5(8)
C37' C38' Ru1' 71.2(8)
C39' C38' H38' 121.9
C37' C38' H38' 121.9
Ru1' C38' H38' 128.4
C38' C39' C34' 124.7(12)
C38' C39' Ru1' 73.0(8)
C34' C39' Ru1' 70.7(8)
C38' C39' H39' 117.6
C34' C39' H39' 117.6
Ru1' C39' H39' 132.2
C42' C40' C34' 110.6(13)
C42' C40' C41' 109.1(13)
C34' C40' C41' 114.0(12)
C42' C40' H40' 107.6
C34' C40' H40' 107.6
C41' C40' H40' 107.6
C40' C41' H41D 109.5
C40' C41' H41E 109.5
H41D C41' H41E 109.5
C40' C41' H41F 109.5
H41D C41' H41F 109.5
H41E C41' H41F 109.5
C40' C42' H42D 109.5
C40' C42' H42E 109.5
H42D C42' H42E 109.5
C40' C42' H42F 109.5
H42D C42' H42F 109.5
H42E C42' H42F 109.5
C37' C43' H43D 109.5
C37' C43' H43E 109.5
H43D C43' H43E 109.5
C37' C43' H43F 109.5
H43D C43' H43F 109.5
H43E C43' H43F 109.5
F2 P3 F5 92.7(8)
F2 P3 F3 89.0(8)
F5 P3 F3 92.2(8)
F2 P3 F1 178.6(9)
F5 P3 F1 88.4(8)
F3 P3 F1 91.8(8)
F2 P3 F6 90.8(8)
F5 P3 F6 175.8(9)
F3 P3 F6 90.3(7)
F1 P3 F6 88.1(8)
F2 P3 F4 90.4(8)
F5 P3 F4 89.6(8)
F3 P3 F4 178.1(8)
F1 P3 F4 88.7(8)
F6 P3 F4 87.9(7)
F11 P4 F7 91.6(7)
F11 P4 F10 91.0(7)
F7 P4 F10 90.8(7)
F11 P4 F12 178.0(7)
F7 P4 F12 90.3(7)
F10 P4 F12 89.6(7)
F11 P4 F8 86.4(7)
F7 P4 F8 178.0(8)
F10 P4 F8 89.1(7)
F12 P4 F8 91.7(7)
F11 P4 F9 90.8(7)
F7 P4 F9 90.2(6)
F10 P4 F9 177.9(8)
F12 P4 F9 88.5(6)
F8 P4 F9 90.0(7)

loop_
_geom_bond_atom_site_label_1
_geom_bond_atom_site_label_2
_geom_bond_distance
Ru1 N1 2.109(14)
Ru1 C39 2.173(16)
Ru1 C38 2.213(15)
Ru1 C36 2.219(15)
Ru1 C37 2.243(15)
Ru1 C34 2.249(14)
Ru1 C35 2.262(14)
Ru1 Cl1 2.400(4)
Ru1 P1 2.406(4)
Fe1 C9 1.991(19)
Fe1 C8 1.993(19)
Fe1 C5 2.027(18)
Fe1 C10 2.037(19)
Fe1 C6 2.040(18)
Fe1 C1 2.047(17)
Fe1 C2 2.053(15)
Fe1 C4 2.057(17)
Fe1 C7 2.064(18)
Fe1 C3 2.092(15)
P1 C22 1.823(16)
P1 C11 1.858(17)
P1 C16 1.860(16)
O1 C13 1.29(2)
O1 C15 1.475(19)
N1 C13 1.33(2)
N1 C14 1.48(2)
C1 C2 1.402(19)
C1 C5 1.402(19)
C1 C11 1.52(2)
C2 C3 1.455(19)
C2 C13 1.48(2)
C3 C4 1.406(19)
C3 H3 0.9500
C4 C5 1.40(2)
C4 H4 0.9500
C5 H5 0.9500
C6 C10 1.42(2)
C6 C7 1.45(2)
C6 H6 0.9500
C7 C8 1.36(2)
C7 H7 0.9500
C8 C9 1.36(2)
C8 H8 0.9500
C9 C10 1.43(2)
C9 H9 0.9500
C10 H10 0.9500
C11 C12 1.514(19)
C11 H11 1.0000
C12 H12A 0.9800
C12 H12B 0.9800
C12 H12C 0.9800
C14 C28 1.541(18)
C14 C15 1.541(19)
C14 H14 1.0000
C15 H15A 0.9900
C15 H15B 0.9900
C16 C21 1.39(2)
C16 C17 1.401(19)
C17 C18 1.422(19)
C17 H17 0.9500
C18 C19 1.38(2)
C18 H18 0.9500
C19 C20 1.38(2)
C19 H19 0.9500
C20 C21 1.40(2)
C20 H20 0.9500
C21 H21 0.9500
C22 C23 1.351(18)
C22 C27 1.42(2)
C23 C24 1.37(2)
C23 H23 0.9500
C24 C25 1.35(2)
C24 H24 0.9500
C25 C26 1.400(19)
C25 H25 0.9500
C26 C27 1.41(2)
C26 H26 0.9500
C27 H27 0.9500
C28 C29 1.381(19)
C28 C33 1.416(19)
C29 C30 1.39(2)
C29 H29 0.9500
C30 C31 1.40(2)
C30 H30 0.9500
C31 C32 1.35(2)
C31 H31 0.9500
C32 C33 1.39(2)
C32 H32 0.9500
C33 H33 0.9500
C34 C35 1.393(19)
C34 C39 1.463(17)
C34 C40 1.495(19)
C35 C36 1.424(18)
C35 H35 0.9500
C36 C37 1.421(18)
C36 H36 0.9500
C37 C38 1.417(19)
C37 C43 1.472(17)
C38 C39 1.422(18)
C38 H38 0.9500
C39 H39 0.9500
C40 C42 1.48(2)
C40 C41 1.548(19)
C40 H40 1.0000
C41 H41A 0.9800
C41 H41B 0.9800
C41 H41C 0.9800
C42 H42A 0.9800
C42 H42B 0.9800
C42 H42C 0.9800
C43 H43A 0.9800
C43 H43B 0.9800
C43 H43C 0.9800
Ru1' N1' 2.143(15)
Ru1' C36' 2.181(16)
Ru1' C35' 2.182(14)
Ru1' C34' 2.228(14)
Ru1' C39' 2.236(15)
Ru1' C37' 2.256(15)
Ru1' C38' 2.268(14)
Ru1' P1' 2.373(4)
Ru1' Cl1' 2.400(5)
Fe1' C2' 1.975(15)
Fe1' C3' 1.989(15)
Fe1' C6' 2.001(19)
Fe1' C8' 2.011(18)
Fe1' C9' 2.03(2)
Fe1' C1' 2.036(16)
Fe1' C7' 2.048(18)
Fe1' C4' 2.065(16)
Fe1' C10' 2.069(19)
Fe1' C5' 2.085(17)
P1' C11' 1.827(16)
P1' C16' 1.830(16)
P1' C22' 1.839(15)
O1' C13' 1.36(2)
O1' C15' 1.47(2)
N1' C13' 1.27(2)
N1' C14' 1.49(2)
C1' C2' 1.393(18)
C1' C5' 1.396(18)
C1' C11' 1.53(2)
C2' C3' 1.461(18)
C2' C13' 1.49(2)
C3' C4' 1.396(18)
C3' H3' 0.9500
C4' C5' 1.411(19)
C4' H4' 0.9500
C5' H5' 0.9500
C6' C10' 1.41(2)
C6' C7' 1.46(2)
C6' H6' 0.9500
C7' C8' 1.37(2)
C7' H7' 0.9500
C8' C9' 1.36(2)
C8' H8' 0.9500
C9' C10' 1.43(2)
C9' H9' 0.9500
C10' H10' 0.9500
C11' C12' 1.529(17)
C11' H11' 1.0000
C12' H12D 0.9800
C12' H12E 0.9800
C12' H12F 0.9800
C14' C28' 1.546(18)
C14' C15' 1.55(2)
C14' H14' 1.0000
C15' H15C 0.9900
C15' H15D 0.9900
C16' C21' 1.39(2)
C16' C17' 1.402(19)
C17' C18' 1.406(19)
C17' H17' 0.9500
C18' C19' 1.38(2)
C18' H18' 0.9500
C19' C20' 1.38(2)
C19' H19' 0.9500
C20' C21' 1.41(2)
C20' H20' 0.9500
C21' H21' 0.9500
C22' C23' 1.356(18)
C22' C27' 1.428(19)
C23' C24' 1.380(19)
C23' H23' 0.9500
C24' C25' 1.35(2)
C24' H24' 0.9500
C25' C26' 1.410(19)
C25' H25' 0.9500
C26' C27' 1.415(19)
C26' H26' 0.9500
C27' H27' 0.9500
C28' C29' 1.387(19)
C28' C33' 1.399(19)
C29' C30' 1.40(2)
C29' H29' 0.9500
C30' C31' 1.41(2)
C30' H30' 0.9500
C31' C32' 1.34(2)
C31' H31' 0.9500
C32' C33' 1.385(19)
C32' H32' 0.9500
C33' H33' 0.9500
C34' C35' 1.403(18)
C34' C39' 1.453(17)
C34' C40' 1.487(18)
C35' C36' 1.422(18)
C35' H35' 0.9500
C36' C37' 1.425(17)
C36' H36' 0.9500
C37' C38' 1.421(18)
C37' C43' 1.463(17)
C38' C39' 1.412(17)
C38' H38' 0.9500
C39' H39' 0.9500
C40' C42' 1.48(2)
C40' C41' 1.536(19)
C40' H40' 1.0000
C41' H41D 0.9800
C41' H41E 0.9800
C41' H41F 0.9800
C42' H42D 0.9800
C42' H42E 0.9800
C42' H42F 0.9800
C43' H43D 0.9800
C43' H43E 0.9800
C43' H43F 0.9800
P3 F2 1.548(16)
P3 F5 1.563(15)
P3 F3 1.564(13)
P3 F1 1.580(15)
P3 F6 1.597(14)
P3 F4 1.648(15)
P4 F11 1.585(13)
P4 F7 1.591(13)
P4 F10 1.592(13)
P4 F12 1.593(13)
P4 F8 1.605(14)
P4 F9 1.609(13)

loop_
_geom_torsion_atom_site_label_1
_geom_torsion_atom_site_label_2
_geom_torsion_atom_site_label_3
_geom_torsion_atom_site_label_4
_geom_torsion
N1 Ru1 P1 C22 -106.9(7)
C39 Ru1 P1 C22 77.0(7)
C38 Ru1 P1 C22 113.4(7)
C36 Ru1 P1 C22 159.4(9)
C37 Ru1 P1 C22 145.4(7)
C34 Ru1 P1 C22 53.8(7)
C35 Ru1 P1 C22 79.8(16)
Cl1 Ru1 P1 C22 -25.1(6)
N1 Ru1 P1 C11 14.4(7)
C39 Ru1 P1 C11 -161.7(7)
C38 Ru1 P1 C11 -125.3(7)
C36 Ru1 P1 C11 -79.3(9)
C37 Ru1 P1 C11 -93.3(7)
C34 Ru1 P1 C11 175.1(8)
C35 Ru1 P1 C11 -158.9(16)
Cl1 Ru1 P1 C11 96.2(6)
N1 Ru1 P1 C16 134.1(7)
C39 Ru1 P1 C16 -42.1(7)
C38 Ru1 P1 C16 -5.7(7)
C36 Ru1 P1 C16 40.3(10)
C37 Ru1 P1 C16 26.3(8)
C34 Ru1 P1 C16 -65.2(8)
C35 Ru1 P1 C16 -39.3(17)
Cl1 Ru1 P1 C16 -144.2(6)
C39 Ru1 N1 C13 106(3)
C38 Ru1 N1 C13 34.5(19)
C36 Ru1 N1 C13 87.5(15)
C37 Ru1 N1 C13 53.5(16)
C34 Ru1 N1 C13 144.4(14)
C35 Ru1 N1 C13 122.9(15)
Cl1 Ru1 N1 C13 -139.6(15)
P1 Ru1 N1 C13 -55.4(15)
C39 Ru1 N1 C14 -66(3)
C38 Ru1 N1 C14 -137.0(11)
C36 Ru1 N1 C14 -83.9(12)
C37 Ru1 N1 C14 -117.9(12)
C34 Ru1 N1 C14 -27.0(15)
C35 Ru1 N1 C14 -48.6(12)
Cl1 Ru1 N1 C14 48.9(11)
P1 Ru1 N1 C14 133.2(11)
C9 Fe1 C1 C2 158(2)
C8 Fe1 C1 C2 -46(2)
C5 Fe1 C1 C2 120.2(12)
C10 Fe1 C1 C2 -165.1(9)
C6 Fe1 C1 C2 -121.9(9)
C4 Fe1 C1 C2 80.8(9)
C7 Fe1 C1 C2 -77.8(11)
C3 Fe1 C1 C2 37.8(8)
C9 Fe1 C1 C5 38(2)
C8 Fe1 C1 C5 -165.8(18)
C10 Fe1 C1 C5 74.7(11)
C6 Fe1 C1 C5 117.9(10)
C2 Fe1 C1 C5 -120.2(13)
C4 Fe1 C1 C5 -39.4(9)
C7 Fe1 C1 C5 162.0(10)
C3 Fe1 C1 C5 -82.4(10)
C9 Fe1 C1 C11 -83(3)
C8 Fe1 C1 C11 74(2)
C5 Fe1 C1 C11 -120.5(18)
C10 Fe1 C1 C11 -45.7(17)
C6 Fe1 C1 C11 -2.6(16)
C2 Fe1 C1 C11 119.3(17)
C4 Fe1 C1 C11 -159.8(16)
C7 Fe1 C1 C11 41.5(17)
C3 Fe1 C1 C11 157.2(16)
C5 C1 C2 C3 -1.7(14)
C11 C1 C2 C3 176.0(16)
Fe1 C1 C2 C3 -60.2(9)
C5 C1 C2 C13 177.4(17)
C11 C1 C2 C13 -5(2)
Fe1 C1 C2 C13 118.9(15)
C5 C1 C2 Fe1 58.5(11)
C11 C1 C2 Fe1 -123.7(15)
C9 Fe1 C2 C1 -162.2(16)
C8 Fe1 C2 C1 161.4(9)
C5 Fe1 C2 C1 -37.1(8)
C10 Fe1 C2 C1 41(2)
C6 Fe1 C2 C1 78.5(11)
C4 Fe1 C2 C1 -80.8(9)
C7 Fe1 C2 C1 120.8(10)
C3 Fe1 C2 C1 -119.8(12)
C9 Fe1 C2 C3 -42(2)
C8 Fe1 C2 C3 -78.9(11)
C5 Fe1 C2 C3 82.7(9)
C10 Fe1 C2 C3 160(2)
C6 Fe1 C2 C3 -161.7(10)
C1 Fe1 C2 C3 119.8(12)
C4 Fe1 C2 C3 39.0(8)
C7 Fe1 C2 C3 -119.4(10)
C9 Fe1 C2 C13 77(2)
C8 Fe1 C2 C13 40.4(17)
C5 Fe1 C2 C13 -158.0(16)
C10 Fe1 C2 C13 -80(3)
C6 Fe1 C2 C13 -42.4(18)
C1 Fe1 C2 C13 -120.9(18)
C4 Fe1 C2 C13 158.3(17)
C7 Fe1 C2 C13 -0.1(16)
C3 Fe1 C2 C13 119.3(18)
C1 C2 C3 C4 -0.6(13)
C13 C2 C3 C4 -179.8(16)
Fe1 C2 C3 C4 -60.2(10)
C1 C2 C3 Fe1 59.6(9)
C13 C2 C3 Fe1 -119.6(15)
C9 Fe1 C3 C4 -82.8(11)
C8 Fe1 C3 C4 -124.6(10)
C5 Fe1 C3 C4 35.1(9)
C10 Fe1 C3 C4 -49(2)
C6 Fe1 C3 C4 167(2)
C1 Fe1 C3 C4 78.4(10)
C2 Fe1 C3 C4 115.3(13)
C7 Fe1 C3 C4 -165.0(10)
C9 Fe1 C3 C2 161.9(9)
C8 Fe1 C3 C2 120.1(10)
C5 Fe1 C3 C2 -80.2(9)
C10 Fe1 C3 C2 -164.4(17)
C6 Fe1 C3 C2 52(2)
C1 Fe1 C3 C2 -36.9(8)
C4 Fe1 C3 C2 -115.3(13)
C7 Fe1 C3 C2 79.7(11)
C2 C3 C4 C5 2.8(18)
Fe1 C3 C4 C5 -56.8(13)
C2 C3 C4 Fe1 59.6(9)
C9 Fe1 C4 C5 -121.2(10)
C8 Fe1 C4 C5 -162.3(10)
C10 Fe1 C4 C5 -77.4(12)
C6 Fe1 C4 C5 -45(2)
C1 Fe1 C4 C5 39.5(9)
C2 Fe1 C4 C5 83.3(10)
C7 Fe1 C4 C5 161.4(18)
C3 Fe1 C4 C5 123.8(14)
C9 Fe1 C4 C3 115.0(10)
C8 Fe1 C4 C3 73.9(12)
C5 Fe1 C4 C3 -123.8(14)
C10 Fe1 C4 C3 158.8(10)
C6 Fe1 C4 C3 -168.6(18)
C1 Fe1 C4 C3 -84.3(10)
C2 Fe1 C4 C3 -40.5(9)
C7 Fe1 C4 C3 38(2)
C2 C1 C5 C4 3.4(18)
C11 C1 C5 C4 -174.3(16)
Fe1 C1 C5 C4 62.6(12)
C2 C1 C5 Fe1 -59.2(10)
C11 C1 C5 Fe1 123.1(16)
C3 C4 C5 C1 -4(2)
Fe1 C4 C5 C1 -62.3(11)
C3 C4 C5 Fe1 58.3(13)
C9 Fe1 C5 C1 -166.3(10)
C8 Fe1 C5 C1 164(2)
C10 Fe1 C5 C1 -123.7(10)
C6 Fe1 C5 C1 -82.1(11)
C2 Fe1 C5 C1 36.8(9)
C4 Fe1 C5 C1 115.8(13)
C7 Fe1 C5 C1 -46(2)
C3 Fe1 C5 C1 81.2(9)
C9 Fe1 C5 C4 77.9(12)
C8 Fe1 C5 C4 48(2)
C10 Fe1 C5 C4 120.5(10)
C6 Fe1 C5 C4 162.1(10)
C1 Fe1 C5 C4 -115.8(13)
C2 Fe1 C5 C4 -78.9(10)
C7 Fe1 C5 C4 -161.5(17)
C3 Fe1 C5 C4 -34.6(9)
C9 Fe1 C6 C10 39.9(10)
C8 Fe1 C6 C10 83.4(11)
C5 Fe1 C6 C10 -77.1(13)
C1 Fe1 C6 C10 -120.0(11)
C2 Fe1 C6 C10 -162.1(11)
C4 Fe1 C6 C10 -44(2)
C7 Fe1 C6 C10 121.8(15)
C3 Fe1 C6 C10 158(2)
C9 Fe1 C6 C7 -81.9(10)
C8 Fe1 C6 C7 -38.4(9)
C5 Fe1 C6 C7 161.1(10)
C10 Fe1 C6 C7 -121.8(15)
C1 Fe1 C6 C7 118.2(10)
C2 Fe1 C6 C7 76.1(12)
C4 Fe1 C6 C7 -166.1(18)
C3 Fe1 C6 C7 37(3)
C10 C6 C7 C8 0.7(15)
Fe1 C6 C7 C8 58.8(10)
C10 C6 C7 Fe1 -58.1(12)
C9 Fe1 C7 C8 -35.1(10)
C5 Fe1 C7 C8 -164.8(18)
C10 Fe1 C7 C8 -79.8(11)
C6 Fe1 C7 C8 -115.9(14)
C1 Fe1 C7 C8 161.5(10)
C2 Fe1 C7 C8 120.2(11)
C4 Fe1 C7 C8 50(2)
C3 Fe1 C7 C8 77.4(12)
C9 Fe1 C7 C6 80.8(10)
C8 Fe1 C7 C6 115.9(14)
C5 Fe1 C7 C6 -49(2)
C10 Fe1 C7 C6 36.1(10)
C1 Fe1 C7 C6 -82.5(11)
C2 Fe1 C7 C6 -123.8(10)
C4 Fe1 C7 C6 165.9(18)
C3 Fe1 C7 C6 -166.7(10)
C6 C7 C8 C9 -1.0(16)
Fe1 C7 C8 C9 58.5(13)
C6 C7 C8 Fe1 -59.4(9)
C5 Fe1 C8 C9 40(3)
C10 Fe1 C8 C9 -39.2(10)
C6 Fe1 C8 C9 -83.4(11)
C1 Fe1 C8 C9 -168.5(17)
C2 Fe1 C8 C9 158.4(10)
C4 Fe1 C8 C9 75.9(12)
C7 Fe1 C8 C9 -123.7(15)
C3 Fe1 C8 C9 115.9(11)
C9 Fe1 C8 C7 123.7(15)
C5 Fe1 C8 C7 163.6(19)
C10 Fe1 C8 C7 84.5(11)
C6 Fe1 C8 C7 40.3(10)
C1 Fe1 C8 C7 -45(2)
C2 Fe1 C8 C7 -77.9(12)
C4 Fe1 C8 C7 -160.4(10)
C3 Fe1 C8 C7 -120.4(10)
C7 C8 C9 C10 1(2)
Fe1 C8 C9 C10 61.1(13)
C7 C8 C9 Fe1 -60.3(12)
C5 Fe1 C9 C8 -165.1(10)
C10 Fe1 C9 C8 118.1(15)
C6 Fe1 C9 C8 79.1(11)
C1 Fe1 C9 C8 166.5(19)
C2 Fe1 C9 C8 -51(2)
C4 Fe1 C9 C8 -123.5(11)
C7 Fe1 C9 C8 34.5(10)
C3 Fe1 C9 C8 -81.7(12)
C8 Fe1 C9 C10 -118.1(15)
C5 Fe1 C9 C10 76.9(12)
C6 Fe1 C9 C10 -39.0(10)
C1 Fe1 C9 C10 48(3)
C2 Fe1 C9 C10 -169.0(15)
C4 Fe1 C9 C10 118.5(10)
C7 Fe1 C9 C10 -83.6(10)
C3 Fe1 C9 C10 160.3(10)
C7 C6 C10 C9 -0.3(19)
Fe1 C6 C10 C9 -58.8(12)
C7 C6 C10 Fe1 58.5(11)
C8 C9 C10 C6 0(2)
Fe1 C9 C10 C6 60.3(12)
C8 C9 C10 Fe1 -60.6(13)
C9 Fe1 C10 C6 -116.4(15)
C8 Fe1 C10 C6 -78.8(11)
C5 Fe1 C10 C6 121.3(11)
C1 Fe1 C10 C6 80.6(12)
C2 Fe1 C10 C6 50(3)
C4 Fe1 C10 C6 162.4(11)
C7 Fe1 C10 C6 -36.7(10)
C3 Fe1 C10 C6 -162.8(16)
C8 Fe1 C10 C9 37.7(10)
C5 Fe1 C10 C9 -122.3(11)
C6 Fe1 C10 C9 116.4(15)
C1 Fe1 C10 C9 -163.0(10)
C2 Fe1 C10 C9 166.5(19)
C4 Fe1 C10 C9 -81.2(12)
C7 Fe1 C10 C9 79.8(11)
C3 Fe1 C10 C9 -46(2)
C2 C1 C11 C12 155.6(15)
C5 C1 C11 C12 -27(2)
Fe1 C1 C11 C12 64.1(19)
C2 C1 C11 P1 -75.7(17)
C5 C1 C11 P1 101.7(17)
Fe1 C1 C11 P1 -167.2(9)
C22 P1 C11 C12 -57.4(14)
C16 P1 C11 C12 47.8(14)
Ru1 P1 C11 C12 178.7(11)
C22 P1 C11 C1 177.1(11)
C16 P1 C11 C1 -77.7(12)
Ru1 P1 C11 C1 53.2(12)
C15 O1 C13 N1 -10(2)
C15 O1 C13 C2 164.9(14)
C14 N1 C13 O1 -5(2)
Ru1 N1 C13 O1 -177.6(11)
C14 N1 C13 C2 -179.4(15)
Ru1 N1 C13 C2 8(3)
C1 C2 C13 O1 -113.9(19)
C3 C2 C13 O1 65(2)
Fe1 C2 C13 O1 -25(2)
C1 C2 C13 N1 61(2)
C3 C2 C13 N1 -120.2(19)
Fe1 C2 C13 N1 150.1(13)
C13 N1 C14 C28 -106.0(15)
Ru1 N1 C14 C28 67.4(16)
C13 N1 C14 C15 16.8(16)
Ru1 N1 C14 C15 -169.8(10)
C13 O1 C15 C14 19.2(16)
N1 C14 C15 O1 -21.5(15)
C28 C14 C15 O1 99.8(14)
C22 P1 C16 C21 7.3(15)
C11 P1 C16 C21 -101.4(14)
Ru1 P1 C16 C21 130.9(12)
C22 P1 C16 C17 -178.6(10)
C11 P1 C16 C17 72.7(11)
Ru1 P1 C16 C17 -55.0(11)
C21 C16 C17 C18 -0.4(15)
P1 C16 C17 C18 -174.7(11)
C16 C17 C18 C19 1.3(16)
C17 C18 C19 C20 -3(2)
C18 C19 C20 C21 5(3)
C17 C16 C21 C20 2(2)
P1 C16 C21 C20 175.8(14)
C19 C20 C21 C16 -4(3)
C11 P1 C22 C23 -16.4(15)
C16 P1 C22 C23 -119.5(13)
Ru1 P1 C22 C23 110.5(12)
C11 P1 C22 C27 162.6(12)
C16 P1 C22 C27 59.4(14)
Ru1 P1 C22 C27 -70.5(13)
C27 C22 C23 C24 -0.1(16)
P1 C22 C23 C24 178.8(14)
C22 C23 C24 C25 -2.4(17)
C23 C24 C25 C26 4(2)
C24 C25 C26 C27 -3(3)
C25 C26 C27 C22 1(3)
C23 C22 C27 C26 1(2)
P1 C22 C27 C26 -178.2(13)
N1 C14 C28 C29 63.0(17)
C15 C14 C28 C29 -54.6(18)
N1 C14 C28 C33 -120.1(16)
C15 C14 C28 C33 122.3(16)
C33 C28 C29 C30 2.2(16)
C14 C28 C29 C30 179.0(15)
C28 C29 C30 C31 2.2(16)
C29 C30 C31 C32 -7(3)
C30 C31 C32 C33 8(3)
C31 C32 C33 C28 -3(3)
C29 C28 C33 C32 -2(2)
C14 C28 C33 C32 -178.9(16)
N1 Ru1 C34 C35 -37.7(11)
C39 Ru1 C34 C35 130.5(12)
C38 Ru1 C34 C35 101.8(9)
C36 Ru1 C34 C35 28.5(7)
C37 Ru1 C34 C35 64.9(8)
Cl1 Ru1 C34 C35 -112.3(8)
P1 Ru1 C34 C35 169.1(6)
N1 Ru1 C34 C39 -168.2(8)
C38 Ru1 C34 C39 -28.7(8)
C36 Ru1 C34 C39 -102.0(9)
C37 Ru1 C34 C39 -65.6(8)
C35 Ru1 C34 C39 -130.5(12)
Cl1 Ru1 C34 C39 117.2(8)
P1 Ru1 C34 C39 38.5(10)
N1 Ru1 C34 C40 82.6(15)
C39 Ru1 C34 C40 -109.3(17)
C38 Ru1 C34 C40 -137.9(15)
C36 Ru1 C34 C40 148.8(15)
C37 Ru1 C34 C40 -174.9(15)
C35 Ru1 C34 C40 120.2(17)
Cl1 Ru1 C34 C40 8.0(13)
P1 Ru1 C34 C40 -70.7(15)
C39 C34 C35 C36 0.5(14)
C40 C34 C35 C36 178.6(14)
Ru1 C34 C35 C36 -52.1(8)
C39 C34 C35 Ru1 52.5(10)
C40 C34 C35 Ru1 -129.4(14)
N1 Ru1 C35 C34 152.7(8)
C39 Ru1 C35 C34 -31.1(8)
C38 Ru1 C35 C34 -68.3(8)
C36 Ru1 C35 C34 -133.5(11)
C37 Ru1 C35 C34 -104.7(9)
Cl1 Ru1 C35 C34 69.0(8)
P1 Ru1 C35 C34 -34(2)
N1 Ru1 C35 C36 -73.9(9)
C39 Ru1 C35 C36 102.4(9)
C38 Ru1 C35 C36 65.2(8)
C37 Ru1 C35 C36 28.7(8)
C34 Ru1 C35 C36 133.5(11)
Cl1 Ru1 C35 C36 -157.5(8)
P1 Ru1 C35 C36 99.4(17)
C34 C35 C36 C37 -2.8(15)
Ru1 C35 C36 C37 -55.6(11)
C34 C35 C36 Ru1 52.8(8)
N1 Ru1 C36 C37 -117.2(9)
C39 Ru1 C36 C37 66.6(9)
C38 Ru1 C36 C37 28.8(8)
C34 Ru1 C36 C37 105.1(10)
C35 Ru1 C36 C37 132.8(12)
Cl1 Ru1 C36 C37 163.6(7)
P1 Ru1 C36 C37 -22.6(12)
N1 Ru1 C36 C35 110.0(8)
C39 Ru1 C36 C35 -66.2(8)
C38 Ru1 C36 C35 -104.1(9)
C37 Ru1 C36 C35 -132.8(12)
C34 Ru1 C36 C35 -27.8(7)
Cl1 Ru1 C36 C35 30.8(10)
P1 Ru1 C36 C35 -155.4(7)
C35 C36 C37 C38 3(2)
Ru1 C36 C37 C38 -52.6(14)
C35 C36 C37 C43 -170.7(13)
Ru1 C36 C37 C43 133.3(15)
C35 C36 C37 Ru1 55.9(10)
N1 Ru1 C37 C38 -159.6(9)
C39 Ru1 C37 C38 30.6(8)
C36 Ru1 C37 C38 132.6(13)
C34 Ru1 C37 C38 68.7(9)
C35 Ru1 C37 C38 104.0(10)
Cl1 Ru1 C37 C38 79.8(19)
P1 Ru1 C37 C38 -61.4(9)
N1 Ru1 C37 C36 67.8(9)
C39 Ru1 C37 C36 -102.0(9)
C38 Ru1 C37 C36 -132.6(13)
C34 Ru1 C37 C36 -63.9(9)
C35 Ru1 C37 C36 -28.7(8)
Cl1 Ru1 C37 C36 -53(2)
P1 Ru1 C37 C36 165.9(8)
N1 Ru1 C37 C43 -46.9(17)
C39 Ru1 C37 C43 143.2(17)
C38 Ru1 C37 C43 112.6(19)
C36 Ru1 C37 C43 -114.8(19)
C34 Ru1 C37 C43 -178.7(16)
C35 Ru1 C37 C43 -143.4(17)
Cl1 Ru1 C37 C43 -167.6(10)
P1 Ru1 C37 C43 51.2(16)
C36 C37 C38 C39 -2(2)
C43 C37 C38 C39 172.5(14)
Ru1 C37 C38 C39 -54.3(13)
C36 C37 C38 Ru1 52.7(13)
C43 C37 C38 Ru1 -133.2(15)
N1 Ru1 C38 C37 31.3(13)
C39 Ru1 C38 C37 -130.2(13)
C36 Ru1 C38 C37 -28.8(8)
C34 Ru1 C38 C37 -101.0(9)
C35 Ru1 C38 C37 -65.3(9)
Cl1 Ru1 C38 C37 -157.4(7)
P1 Ru1 C38 C37 123.0(9)
N1 Ru1 C38 C39 161.5(9)
C36 Ru1 C38 C39 101.4(9)
C37 Ru1 C38 C39 130.2(13)
C34 Ru1 C38 C39 29.2(8)
C35 Ru1 C38 C39 65.0(9)
Cl1 Ru1 C38 C39 -27.2(11)
P1 Ru1 C38 C39 -106.8(8)
C37 C38 C39 C34 -1(2)
Ru1 C38 C39 C34 -56.4(13)
C37 C38 C39 Ru1 55.8(14)
C35 C34 C39 C38 1(2)
C40 C34 C39 C38 -177.0(14)
Ru1 C34 C39 C38 55.9(13)
C35 C34 C39 Ru1 -54.8(10)
C40 C34 C39 Ru1 127.0(13)
N1 Ru1 C39 C38 -86(3)
C36 Ru1 C39 C38 -67.0(9)
C37 Ru1 C39 C38 -30.0(8)
C34 Ru1 C39 C38 -133.0(13)
C35 Ru1 C39 C38 -103.9(9)
Cl1 Ru1 C39 C38 161.7(8)
P1 Ru1 C39 C38 75.3(8)
N1 Ru1 C39 C34 47(3)
C38 Ru1 C39 C34 133.0(13)
C36 Ru1 C39 C34 66.0(8)
C37 Ru1 C39 C34 103.0(9)
C35 Ru1 C39 C34 29.1(7)
Cl1 Ru1 C39 C34 -65.3(8)
P1 Ru1 C39 C34 -151.7(7)
C35 C34 C40 C42 -109.7(16)
C39 C34 C40 C42 68.3(18)
Ru1 C34 C40 C42 153.5(13)
C35 C34 C40 C41 13(2)
C39 C34 C40 C41 -168.9(13)
Ru1 C34 C40 C41 -83.8(17)
N1' Ru1' P1' C11' -19.5(7)
C36' Ru1' P1' C11' 160.3(7)
C35' Ru1' P1' C11' -162.7(7)
C34' Ru1' P1' C11' -131.2(7)
C39' Ru1' P1' C11' -122.0(9)
C37' Ru1' P1' C11' 138.8(7)
C38' Ru1' P1' C11' 156.5(13)
Cl1' Ru1' P1' C11' 59.9(6)
N1' Ru1' P1' C16' 100.4(8)
C36' Ru1' P1' C16' -79.7(8)
C35' Ru1' P1' C16' -42.8(8)
C34' Ru1' P1' C16' -11.3(8)
C39' Ru1' P1' C16' -2.0(10)
C37' Ru1' P1' C16' -101.3(8)
C38' Ru1' P1' C16' -83.5(14)
Cl1' Ru1' P1' C16' 179.8(7)
N1' Ru1' P1' C22' -140.9(6)
C36' Ru1' P1' C22' 38.9(6)
C35' Ru1' P1' C22' 75.8(6)
C34' Ru1' P1' C22' 107.3(6)
C39' Ru1' P1' C22' 116.6(8)
C37' Ru1' P1' C22' 17.3(7)
C38' Ru1' P1' C22' 35.1(14)
Cl1' Ru1' P1' C22' -61.6(5)
C36' Ru1' N1' C13' 163(2)
C35' Ru1' N1' C13' 76.5(19)
C34' Ru1' N1' C13' 93.0(17)
C39' Ru1' N1' C13' 127.7(17)
C37' Ru1' N1' C13' -174.9(15)
C38' Ru1' N1' C13' 163.6(16)
P1' Ru1' N1' C13' -17.5(17)
Cl1' Ru1' N1' C13' -98.5(17)
C36' Ru1' N1' C14' -25(3)
C35' Ru1' N1' C14' -111.2(12)
C34' Ru1' N1' C14' -94.6(11)
C39' Ru1' N1' C14' -60.0(11)
C37' Ru1' N1' C14' -2.6(13)
C38' Ru1' N1' C14' -24.1(11)
P1' Ru1' N1' C14' 154.8(10)
Cl1' Ru1' N1' C14' 73.9(10)
C3' Fe1' C1' C2' 40.0(8)
C6' Fe1' C1' C2' -104.8(9)
C9' Fe1' C1' C2' 172.9(11)
C7' Fe1' C1' C2' -62.5(12)
C4' Fe1' C1' C2' 83.3(9)
C10' Fe1' C1' C2' -148.9(9)
C5' Fe1' C1' C2' 120.6(12)
C2' Fe1' C1' C5' -120.6(12)
C3' Fe1' C1' C5' -80.6(9)
C6' Fe1' C1' C5' 134.6(9)
C9' Fe1' C1' C5' 52.3(14)
C7' Fe1' C1' C5' 176.9(10)
C4' Fe1' C1' C5' -37.3(8)
C10' Fe1' C1' C5' 90.5(10)
C2' Fe1' C1' C11' 116.8(16)
C3' Fe1' C1' C11' 156.8(14)
C6' Fe1' C1' C11' 12.0(15)
C9' Fe1' C1' C11' -70.3(17)
C7' Fe1' C1' C11' 54.3(17)
C4' Fe1' C1' C11' -159.9(14)
C10' Fe1' C1' C11' -32.1(15)
C5' Fe1' C1' C11' -122.7(16)
C5' C1' C2' C3' 0.3(14)
C11' C1' C2' C3' 178.3(15)
Fe1' C1' C2' C3' -59.8(9)
C5' C1' C2' C13' -175.7(17)
C11' C1' C2' C13' 2(2)
Fe1' C1' C2' C13' 124.2(16)
C5' C1' C2' Fe1' 60.1(10)
C11' C1' C2' Fe1' -121.9(14)
C3' Fe1' C2' C1' -118.2(11)
C6' Fe1' C2' C1' 93.9(10)
C8' Fe1' C2' C1' 176.3(10)
C7' Fe1' C2' C1' 139.6(9)
C4' Fe1' C2' C1' -79.2(9)
C10' Fe1' C2' C1' 55.9(14)
C5' Fe1' C2' C1' -36.3(8)
C6' Fe1' C2' C3' -147.9(9)
C8' Fe1' C2' C3' -65.5(12)
C1' Fe1' C2' C3' 118.2(11)
C7' Fe1' C2' C3' -102.2(9)
C4' Fe1' C2' C3' 39.0(8)
C10' Fe1' C2' C3' 174.1(11)
C5' Fe1' C2' C3' 81.9(9)
C3' Fe1' C2' C13' 115.8(17)
C6' Fe1' C2' C13' -32.1(16)
C8' Fe1' C2' C13' 50.3(18)
C1' Fe1' C2' C13' -126.0(17)
C7' Fe1' C2' C13' 13.5(16)
C4' Fe1' C2' C13' 154.8(15)
C10' Fe1' C2' C13' -70.2(19)
C5' Fe1' C2' C13' -162.3(15)
C1' C2' C3' C4' -1.9(13)
C13' C2' C3' C4' 174.4(16)
Fe1' C2' C3' C4' -63.7(10)
C1' C2' C3' Fe1' 61.8(9)
C13' C2' C3' Fe1' -121.8(15)
C2' Fe1' C3' C4' 115.1(12)
C6' Fe1' C3' C4' 176.9(13)
C8' Fe1' C3' C4' -106.8(10)
C9' Fe1' C3' C4' -68.2(12)
C1' Fe1' C3' C4' 77.5(9)
C7' Fe1' C3' C4' -149.1(10)
C5' Fe1' C3' C4' 35.1(9)
C6' Fe1' C3' C2' 61.8(16)
C8' Fe1' C3' C2' 138.0(9)
C9' Fe1' C3' C2' 176.7(10)
C1' Fe1' C3' C2' -37.6(8)
C7' Fe1' C3' C2' 95.8(9)
C4' Fe1' C3' C2' -115.1(12)
C5' Fe1' C3' C2' -80.0(9)
C2' C3' C4' C5' 2.8(17)
Fe1' C3' C4' C5' -57.6(12)
C2' C3' C4' Fe1' 60.4(9)
C2' Fe1' C4' C3' -41.9(9)
C8' Fe1' C4' C3' 90.1(10)
C9' Fe1' C4' C3' 132.1(10)
C1' Fe1' C4' C3' -85.9(9)
C7' Fe1' C4' C3' 53.3(15)
C10' Fe1' C4' C3' 171.0(10)
C5' Fe1' C4' C3' -123.0(13)
C2' Fe1' C4' C5' 81.1(9)
C3' Fe1' C4' C5' 123.0(13)
C8' Fe1' C4' C5' -146.9(9)
C9' Fe1' C4' C5' -104.9(10)
C1' Fe1' C4' C5' 37.1(8)
C7' Fe1' C4' C5' 176.3(11)
C10' Fe1' C4' C5' -65.9(13)
C2' C1' C5' C4' 1.4(17)
C11' C1' C5' C4' -176.5(15)
Fe1' C1' C5' C4' 58.6(11)
C2' C1' C5' Fe1' -57.2(9)
C11' C1' C5' Fe1' 124.9(15)
C3' C4' C5' C1' -2.7(19)
Fe1' C4' C5' C1' -58.0(11)
C3' C4' C5' Fe1' 55.3(11)
C2' Fe1' C5' C1' 37.2(8)
C3' Fe1' C5' C1' 83.9(9)
C6' Fe1' C5' C1' -68.0(12)
C8' Fe1' C5' C1' 177.4(11)
C9' Fe1' C5' C1' -149.7(9)
C4' Fe1' C5' C1' 119.4(12)
C10' Fe1' C5' C1' -106.0(9)
C2' Fe1' C5' C4' -82.2(9)
C3' Fe1' C5' C4' -35.5(9)
C6' Fe1' C5' C4' 172.6(10)
C8' Fe1' C5' C4' 57.9(15)
C9' Fe1' C5' C4' 90.9(10)
C1' Fe1' C5' C4' -119.4(12)
C10' Fe1' C5' C4' 134.6(10)
C2' Fe1' C6' C10' -147.4(10)
C3' Fe1' C6' C10' 170.4(12)
C8' Fe1' C6' C10' 81.1(11)
C9' Fe1' C6' C10' 38.3(10)
C1' Fe1' C6' C10' -103.1(11)
C7' Fe1' C6' C10' 120.3(14)
C5' Fe1' C6' C10' -63.6(14)
C2' Fe1' C6' C7' 92.3(11)
C3' Fe1' C6' C7' 50.1(17)
C8' Fe1' C6' C7' -39.2(9)
C9' Fe1' C6' C7' -82.0(10)
C1' Fe1' C6' C7' 136.6(10)
C10' Fe1' C6' C7' -120.3(14)
C5' Fe1' C6' C7' 176.1(10)
C10' C6' C7' C8' -1.2(15)
Fe1' C6' C7' C8' 60.4(10)
C10' C6' C7' Fe1' -61.6(12)
C2' Fe1' C7' C8' 139.3(10)
C3' Fe1' C7' C8' 92.6(11)
C6' Fe1' C7' C8' -114.2(13)
C9' Fe1' C7' C8' -33.8(10)
C1' Fe1' C7' C8' 177.3(10)
C4' Fe1' C7' C8' 58.4(15)
C10' Fe1' C7' C8' -77.6(11)
C2' Fe1' C7' C6' -106.5(10)
C3' Fe1' C7' C6' -153.1(10)
C8' Fe1' C7' C6' 114.2(13)
C9' Fe1' C7' C6' 80.4(10)
C1' Fe1' C7' C6' -68.5(13)
C4' Fe1' C7' C6' 172.6(11)
C10' Fe1' C7' C6' 36.6(9)
C6' C7' C8' C9' -1.2(16)
Fe1' C7' C8' C9' 58.1(13)
C6' C7' C8' Fe1' -59.3(9)
C2' Fe1' C8' C9' 173.0(10)
C3' Fe1' C8' C9' 131.7(10)
C6' Fe1' C8' C9' -83.4(11)
C7' Fe1' C8' C9' -125.2(15)
C4' Fe1' C8' C9' 88.6(11)
C10' Fe1' C8' C9' -39.1(10)
C5' Fe1' C8' C9' 51.8(16)
C2' Fe1' C8' C7' -61.8(13)
C3' Fe1' C8' C7' -103.1(10)
C6' Fe1' C8' C7' 41.8(10)
C9' Fe1' C8' C7' 125.2(15)
C4' Fe1' C8' C7' -146.2(10)
C10' Fe1' C8' C7' 86.1(11)
C5' Fe1' C8' C7' 177.0(11)
C7' C8' C9' C10' 3(2)
Fe1' C8' C9' C10' 61.6(14)
C7' C8' C9' Fe1' -58.5(12)
C3' Fe1' C9' C8' -68.5(13)
C6' Fe1' C9' C8' 79.5(11)
C1' Fe1' C9' C8' 176.6(11)
C7' Fe1' C9' C8' 33.9(10)
C4' Fe1' C9' C8' -107.7(11)
C10' Fe1' C9' C8' 117.4(15)
C5' Fe1' C9' C8' -150.0(10)
C3' Fe1' C9' C10' 174.1(10)
C6' Fe1' C9' C10' -38.0(10)
C8' Fe1' C9' C10' -117.4(15)
C1' Fe1' C9' C10' 59.2(15)
C7' Fe1' C9' C10' -83.5(11)
C4' Fe1' C9' C10' 134.9(10)
C5' Fe1' C9' C10' 92.5(11)
C7' C6' C10' C9' 3(2)
Fe1' C6' C10' C9' -57.6(13)
C7' C6' C10' Fe1' 60.6(11)
C8' C9' C10' C6' -4(2)
Fe1' C9' C10' C6' 57.1(13)
C8' C9' C10' Fe1' -60.6(13)
C2' Fe1' C10' C6' 58.7(17)
C8' Fe1' C10' C6' -80.7(11)
C9' Fe1' C10' C6' -118.4(15)
C1' Fe1' C10' C6' 95.1(11)
C7' Fe1' C10' C6' -38.1(10)
C4' Fe1' C10' C6' 175.7(11)
C5' Fe1' C10' C6' 137.5(11)
C2' Fe1' C10' C9' 177.1(12)
C6' Fe1' C10' C9' 118.4(15)
C8' Fe1' C10' C9' 37.8(10)
C1' Fe1' C10' C9' -146.5(10)
C7' Fe1' C10' C9' 80.3(11)
C4' Fe1' C10' C9' -65.9(14)
C5' Fe1' C10' C9' -104.1(11)
C2' C1' C11' C12' 157.7(14)
C5' C1' C11' C12' -25(2)
Fe1' C1' C11' C12' 70.8(17)
C2' C1' C11' P1' -77.0(15)
C5' C1' C11' P1' 100.6(16)
Fe1' C1' C11' P1' -163.9(9)
C16' P1' C11' C12' 68.1(12)
C22' P1' C11' C12' -40.0(13)
Ru1' P1' C11' C12' -162.1(9)
C16' P1' C11' C1' -54.5(11)
C22' P1' C11' C1' -162.6(9)
Ru1' P1' C11' C1' 75.3(10)
C14' N1' C13' O1' -3(2)
Ru1' N1' C13' O1' 169.5(11)
C14' N1' C13' C2' 176.7(16)
Ru1' N1' C13' C2' -11(3)
C15' O1' C13' N1' -14.7(19)
C15' O1' C13' C2' 165.4(13)
C1' C2' C13' N1' 51(3)
C3' C2' C13' N1' -124(2)
Fe1' C2' C13' N1' 148.4(16)
C1' C2' C13' O1' -128.9(16)
C3' C2' C13' O1' 55.6(19)
Fe1' C2' C13' O1' -32(2)
C13' N1' C14' C28' -100.2(16)
Ru1' N1' C14' C28' 85.5(14)
C13' N1' C14' C15' 18.2(17)
Ru1' N1' C14' C15' -156.0(10)
C13' O1' C15' C14' 24.7(16)
N1' C14' C15' O1' -25.6(15)
C28' C14' C15' O1' 94.3(15)
C11' P1' C16' C21' -86.8(16)
C22' P1' C16' C21' 24.7(17)
Ru1' P1' C16' C21' 146.1(13)
C11' P1' C16' C17' 87.7(12)
C22' P1' C16' C17' -160.7(11)
Ru1' P1' C16' C17' -39.3(13)
C21' C16' C17' C18' -2.6(16)
P1' C16' C17' C18' -177.5(13)
C16' C17' C18' C19' 2.6(17)
C17' C18' C19' C20' -3(3)
C18' C19' C20' C21' 4(3)
C17' C16' C21' C20' 3(2)
P1' C16' C21' C20' 178.0(15)
C19' C20' C21' C16' -4(3)
C11' P1' C22' C23' -30.9(12)
C16' P1' C22' C23' -137.1(11)
Ru1' P1' C22' C23' 94.8(10)
C11' P1' C22' C27' 150.9(11)
C16' P1' C22' C27' 44.7(13)
Ru1' P1' C22' C27' -83.4(11)
C27' C22' C23' C24' -1.4(15)
P1' C22' C23' C24' -179.6(11)
C22' C23' C24' C25' 0.2(16)
C23' C24' C25' C26' 2(2)
C24' C25' C26' C27' -2(2)
C25' C26' C27' C22' 1(2)
C23' C22' C27' C26' 1(2)
P1' C22' C27' C26' 179.1(11)
N1' C14' C28' C29' 47.8(19)
C15' C14' C28' C29' -63.4(18)
N1' C14' C28' C33' -135.7(15)
C15' C14' C28' C33' 113.1(16)
C33' C28' C29' C30' 1.5(16)
C14' C28' C29' C30' 178.0(15)
C28' C29' C30' C31' 2.5(15)
C29' C30' C31' C32' -7(2)
C30' C31' C32' C33' 8(3)
C31' C32' C33' C28' -3(3)
C29' C28' C33' C32' -1(2)
C14' C28' C33' C32' -177.8(16)
N1' Ru1' C34' C35' -163.5(8)
C36' Ru1' C34' C35' 29.8(7)
C39' Ru1' C34' C35' 128.9(11)
C37' Ru1' C34' C35' 66.9(8)
C38' Ru1' C34' C35' 103.3(8)
P1' Ru1' C34' C35' -59.9(8)
Cl1' Ru1' C34' C35' 69.4(18)
N1' Ru1' C34' C39' 67.6(9)
C36' Ru1' C34' C39' -99.1(9)
C35' Ru1' C34' C39' -128.9(11)
C37' Ru1' C34' C39' -62.0(8)
C38' Ru1' C34' C39' -25.5(8)
P1' Ru1' C34' C39' 171.2(7)
Cl1' Ru1' C34' C39' -59.4(19)
N1' Ru1' C34' C40' -48.1(16)
C36' Ru1' C34' C40' 145.2(17)
C35' Ru1' C34' C40' 115.4(18)
C39' Ru1' C34' C40' -115.8(18)
C37' Ru1' C34' C40' -177.7(16)
C38' Ru1' C34' C40' -141.3(17)
P1' Ru1' C34' C40' 55.5(16)
Cl1' Ru1' C34' C40' -175.2(11)
C39' C34' C35' C36' 0.5(14)
C40' C34' C35' C36' 169.4(14)
Ru1' C34' C35' C36' -55.0(8)
C39' C34' C35' Ru1' 55.5(10)
C40' C34' C35' Ru1' -135.6(13)
N1' Ru1' C35' C34' 26.7(12)
C36' Ru1' C35' C34' -131.8(11)
C39' Ru1' C35' C34' -31.5(7)
C37' Ru1' C35' C34' -102.4(8)
C38' Ru1' C35' C34' -66.7(8)
P1' Ru1' C35' C34' 124.0(7)
Cl1' Ru1' C35' C34' -160.6(6)
N1' Ru1' C35' C36' 158.4(9)
C34' Ru1' C35' C36' 131.8(11)
C39' Ru1' C35' C36' 100.3(8)
C37' Ru1' C35' C36' 29.3(7)
C38' Ru1' C35' C36' 65.1(8)
P1' Ru1' C35' C36' -104.2(7)
Cl1' Ru1' C35' C36' -28.8(10)
C34' C35' C36' C37' -1.0(15)
Ru1' C35' C36' C37' -57.0(11)
C34' C35' C36' Ru1' 56.1(8)
N1' Ru1' C36' C35' -104(2)
C34' Ru1' C36' C35' -29.1(7)
C39' Ru1' C36' C35' -67.5(8)
C37' Ru1' C36' C35' -131.7(11)
C38' Ru1' C36' C35' -104.4(8)
P1' Ru1' C36' C35' 76.8(7)
Cl1' Ru1' C36' C35' 160.1(7)
N1' Ru1' C36' C37' 28(3)
C35' Ru1' C36' C37' 131.7(11)
C34' Ru1' C36' C37' 102.6(9)
C39' Ru1' C36' C37' 64.2(8)
C38' Ru1' C36' C37' 27.3(8)
P1' Ru1' C36' C37' -151.5(7)
Cl1' Ru1' C36' C37' -68.2(8)
C35' C36' C37' C38' 4(2)
Ru1' C36' C37' C38' -51.9(13)
C35' C36' C37' C43' -179.3(14)
Ru1' C36' C37' C43' 125.2(14)
C35' C36' C37' Ru1' 55.5(10)
N1' Ru1' C37' C38' -37.3(11)
C36' Ru1' C37' C38' 134.7(12)
C35' Ru1' C37' C38' 104.9(9)
C34' Ru1' C37' C38' 68.1(8)
C39' Ru1' C37' C38' 31.2(8)
P1' Ru1' C37' C38' 171.7(6)
Cl1' Ru1' C37' C38' -111.2(8)
N1' Ru1' C37' C36' -172.0(8)
C35' Ru1' C37' C36' -29.8(8)
C34' Ru1' C37' C36' -66.5(8)
C39' Ru1' C37' C36' -103.5(9)
C38' Ru1' C37' C36' -134.7(12)
P1' Ru1' C37' C36' 37.0(9)
Cl1' Ru1' C37' C36' 114.1(8)
N1' Ru1' C37' C43' 78.1(15)
C36' Ru1' C37' C43' -109.9(16)
C35' Ru1' C37' C43' -139.7(15)
C34' Ru1' C37' C43' -176.5(14)
C39' Ru1' C37' C43' 146.6(15)
C38' Ru1' C37' C43' 115.4(16)
P1' Ru1' C37' C43' -72.9(14)
Cl1' Ru1' C37' C43' 4.2(13)
C36' C37' C38' C39' -6(2)
C43' C37' C38' C39' 177.4(15)
Ru1' C37' C38' C39' -55.9(12)
C36' C37' C38' Ru1' 50.2(13)
C43' C37' C38' Ru1' -126.7(15)
N1' Ru1' C38' C39' -79.7(9)
C36' Ru1' C38' C39' 100.1(9)
C35' Ru1' C38' C39' 62.9(9)
C34' Ru1' C38' C39' 26.5(8)
C37' Ru1' C38' C39' 128.0(13)
P1' Ru1' C38' C39' 104.2(13)
Cl1' Ru1' C38' C39' -161.5(8)
N1' Ru1' C38' C37' 152.2(8)
C36' Ru1' C38' C37' -27.9(8)
C35' Ru1' C38' C37' -65.1(8)
C34' Ru1' C38' C37' -101.6(9)
C39' Ru1' C38' C37' -128.0(13)
P1' Ru1' C38' C37' -23.8(17)
Cl1' Ru1' C38' C37' 70.4(8)
C37' C38' C39' C34' 5(2)
Ru1' C38' C39' C34' -50.8(14)
C37' C38' C39' Ru1' 56.3(12)
C35' C34' C39' C38' -3(2)
C40' C34' C39' C38' -171.9(15)
Ru1' C34' C39' C38' 51.7(14)
C35' C34' C39' Ru1' -54.7(9)
C40' C34' C39' Ru1' 136.3(14)
N1' Ru1' C39' C38' 103.8(9)
C36' Ru1' C39' C38' -68.5(9)
C35' Ru1' C39' C38' -106.8(9)
C34' Ru1' C39' C38' -137.6(13)
C37' Ru1' C39' C38' -31.3(8)
P1' Ru1' C39' C38' -152.1(7)
Cl1' Ru1' C39' C38' 25.5(11)
N1' Ru1' C39' C34' -118.6(8)
C36' Ru1' C39' C34' 69.1(8)
C35' Ru1' C39' C34' 30.8(7)
C37' Ru1' C39' C34' 106.3(9)
C38' Ru1' C39' C34' 137.6(13)
P1' Ru1' C39' C34' -14.5(12)
Cl1' Ru1' C39' C34' 163.0(6)
C35' C34' C40' C42' -94.2(16)
C39' C34' C40' C42' 74.2(18)
Ru1' C34' C40' C42' 170.8(13)
C35' C34' C40' C41' 142.5(13)
C39' C34' C40' C41' -49.1(19)
Ru1' C34' C40' C41' 48(2)
